data_7102129
loop_
_publ_author_name
'Shukla, Ruchi'
'Lindeman, Sergey V'
'Rathore, Rajendra'

_publ_section_title
;
 Binding of an acetonitrile molecule inside the ethereal cavity of a
 hexaarylbenzene-based receptor via a synergy of C-H...O/C-H...pi
 interactions.
;
_journal_issue 36
_journal_name_full 'Chemical communications (Cambridge, England)'
_journal_page_first 3717
_journal_page_last 3719
_journal_paper_doi 10.1039/b707237f
_journal_year 2007
_chemical_formula_sum 'C75.76 H89.68 Cl0.16 N1.84 O6'
_chemical_formula_weight 1127.72
_chemical_name_systematic
;
?
;
_space_group_IT_number 14
_symmetry_cell_setting monoclinic
_symmetry_space_group_name_Hall '-P 2yn'
_symmetry_space_group_name_H-M 'P 1 21/n 1'
_atom_sites_solution_hydrogens difmap
_atom_sites_solution_primary direct
_atom_sites_solution_secondary difmap
_audit_creation_method SHELXL-97
_cell_angle_alpha 90.00
_cell_angle_beta 95.9670(10)
_cell_angle_gamma 90.00
_cell_formula_units_Z 12
_cell_length_a 11.1865(6)
_cell_length_b 40.7401(19)
_cell_length_c 42.484(2)
_cell_measurement_reflns_used 7027
_cell_measurement_temperature 100(2)
_cell_measurement_theta_max 21
_cell_measurement_theta_min 2
_cell_volume 19256.5(17)
_computing_cell_refinement 'SAINT v7.23A (Bruker, 2005)'
_computing_data_collection 'APEX2 v2.0-2 (Bruker, 2005)'
_computing_data_reduction 'SADABS-2004/1 (Bruker, 2005)'
_computing_molecular_graphics 'XP v5.1 (Bruker, 1998)'
_computing_publication_material 'XCIF v6.12 (Bruker, 2001)'
_computing_structure_refinement 'XH/SHELXTL v6.12 (Bruker, 2001)'
_computing_structure_solution 'XM-2004/1 (Bruker, 2004)'
_diffrn_ambient_temperature 100(2)
_diffrn_measured_fraction_theta_full 0.997
_diffrn_measured_fraction_theta_max 0.997
_diffrn_measurement_device_type 'Bruker APEX2 CCD detector'
_diffrn_measurement_method '\w scans'
_diffrn_radiation_monochromator graphite
_diffrn_radiation_source 'fine-focus sealed tube'
_diffrn_radiation_type MoK\a
_diffrn_radiation_wavelength 0.71073
_diffrn_reflns_av_R_equivalents 0.0741
_diffrn_reflns_av_sigmaI/netI 0.0813
_diffrn_reflns_limit_h_max 12
_diffrn_reflns_limit_h_min -12
_diffrn_reflns_limit_k_max 45
_diffrn_reflns_limit_k_min 0
_diffrn_reflns_limit_l_max 47
_diffrn_reflns_limit_l_min 0
_diffrn_reflns_number 89746
_diffrn_reflns_theta_full 23.30
_diffrn_reflns_theta_max 23.30
_diffrn_reflns_theta_min 0.96
_exptl_absorpt_coefficient_mu 0.079
_exptl_absorpt_correction_T_max 0.9929
_exptl_absorpt_correction_T_min 0.9744
_exptl_absorpt_correction_type multi-scan
_exptl_crystal_colour colorless
_exptl_crystal_density_diffrn 1.167
_exptl_crystal_density_method 'not measured'
_exptl_crystal_description prism
_exptl_crystal_F_000 7294
_exptl_crystal_size_max 0.33
_exptl_crystal_size_mid 0.14
_exptl_crystal_size_min 0.09
_refine_diff_density_max 0.676
_refine_diff_density_min -0.434
_refine_diff_density_rms 0.047
_refine_ls_extinction_method none
_refine_ls_goodness_of_fit_ref 1.040
_refine_ls_hydrogen_treatment mixed
_refine_ls_matrix_type full
_refine_ls_number_parameters 2284
_refine_ls_number_reflns 27724
_refine_ls_number_restraints 30
_refine_ls_restrained_S_all 1.040
_refine_ls_R_factor_all 0.1134
_refine_ls_R_factor_gt 0.0635
_refine_ls_shift/su_max 0.001
_refine_ls_shift/su_mean 0.000
_refine_ls_structure_factor_coef Fsqd
_refine_ls_weighting_details 'calc w=1/[\s^2^(Fo^2^)+(0.0776P)^2^+0.0000P] where P=(Fo^2^+2Fc^2^)/3'
_refine_ls_weighting_scheme calc
_refine_ls_wR_factor_gt 0.1415
_refine_ls_wR_factor_ref 0.1588
_reflns_number_gt 17357
_reflns_number_total 27724
_reflns_threshold_expression >2sigma(I)
_cod_data_source_file b707237f.txt
_cod_data_source_block raj_d
_cod_original_sg_symbol_H-M 'P 21/n'
_cod_database_code 7102129

loop_
_symmetry_equiv_pos_as_xyz
'x, y, z'
'-x+1/2, y+1/2, -z+1/2'
'-x, -y, -z'
'x-1/2, -y-1/2, z-1/2'

loop_
_atom_site_label
_atom_site_type_symbol
_atom_site_fract_x
_atom_site_fract_y
_atom_site_fract_z
_atom_site_U_iso_or_equiv
_atom_site_adp_type
_atom_site_occupancy
_atom_site_symmetry_multiplicity
_atom_site_calc_flag
_atom_site_refinement_flags
_atom_site_disorder_assembly
_atom_site_disorder_group
O1A O 1.10582(18) 0.41571(5) 0.06197(5) 0.0281(5) Uani 1 1 d . . .
O2A O 1.04638(19) 0.35073(5) 0.08560(5) 0.0298(6) Uani 1 1 d . . .
O3A O 0.80249(19) 0.38678(5) 0.20541(5) 0.0314(6) Uani 1 1 d . . .
O4A O 0.86689(19) 0.45739(5) 0.21419(5) 0.0306(6) Uani 1 1 d . . .
O5A O 0.87599(18) 0.51087(5) 0.14803(5) 0.0287(5) Uani 1 1 d . . .
O6A O 0.78754(18) 0.48312(5) 0.08579(5) 0.0266(5) Uani 1 1 d . . .
C1A C 0.9369(3) 0.41897(8) 0.10539(7) 0.0199(7) Uani 1 1 d . . .
C2A C 0.9255(3) 0.39193(7) 0.12548(7) 0.0194(7) Uani 1 1 d . . .
C3A C 0.9577(3) 0.39522(7) 0.15809(7) 0.0205(7) Uani 1 1 d . . .
C4A C 0.9991(3) 0.42547(7) 0.17109(7) 0.0205(7) Uani 1 1 d . . .
C5A C 1.0085(3) 0.45256(7) 0.15094(7) 0.0211(7) Uani 1 1 d . . .
C6A C 0.9782(3) 0.44914(7) 0.11818(7) 0.0184(7) Uani 1 1 d . . .
C11A C 0.9014(3) 0.41558(7) 0.07071(7) 0.0213(7) Uani 1 1 d . . .
C12A C 0.9873(3) 0.41455(8) 0.04905(7) 0.0243(8) Uani 1 1 d . . .
C13A C 0.9510(3) 0.41251(8) 0.01702(8) 0.0299(8) Uani 1 1 d . . .
H13A H 1.0091 0.4125 0.0022 0.036 Uiso 1 1 calc R . .
C14A C 0.8298(3) 0.41046(8) 0.00652(8) 0.0305(8) Uani 1 1 d . . .
H14A H 0.8059 0.4092 -0.0156 0.037 Uiso 1 1 calc R . .
C15A C 0.7427(3) 0.41013(8) 0.02734(8) 0.0285(8) Uani 1 1 d . . .
C16A C 0.7807(3) 0.41307(7) 0.05931(7) 0.0231(8) Uani 1 1 d . . .
H16A H 0.7222 0.4134 0.0740 0.028 Uiso 1 1 calc R . .
C17A C 0.6114(3) 0.40607(9) 0.01547(8) 0.0384(10) Uani 1 1 d . . .
H17A H 0.6070 0.4017 -0.0078 0.046 Uiso 1 1 calc R . .
C18A C 0.5374(3) 0.43677(10) 0.01980(10) 0.0497(11) Uani 1 1 d . . .
H18A H 0.5728 0.4554 0.0095 0.075 Uiso 1 1 calc R . .
H18B H 0.5369 0.4413 0.0424 0.075 Uiso 1 1 calc R . .
H18C H 0.4548 0.4333 0.0102 0.075 Uiso 1 1 calc R . .
C19A C 0.5567(3) 0.37674(10) 0.03050(11) 0.0609(13) Uani 1 1 d . . .
H19A H 0.6039 0.3571 0.0270 0.091 Uiso 1 1 calc R . .
H19B H 0.4738 0.3737 0.0210 0.091 Uiso 1 1 calc R . .
H19C H 0.5569 0.3805 0.0533 0.091 Uiso 1 1 calc R . .
C21A C 0.8759(3) 0.35987(8) 0.11283(7) 0.0228(8) Uani 1 1 d . . .
C22A C 0.9376(3) 0.33943(8) 0.09341(7) 0.0259(8) Uani 1 1 d . . .
C23A C 0.8890(3) 0.30918(8) 0.08395(8) 0.0334(9) Uani 1 1 d . . .
H23A H 0.9299 0.2954 0.0706 0.040 Uiso 1 1 calc R . .
C24A C 0.7811(3) 0.29916(9) 0.09401(8) 0.0358(9) Uani 1 1 d . . .
H24A H 0.7492 0.2784 0.0873 0.043 Uiso 1 1 calc R . .
C25A C 0.7181(3) 0.31824(8) 0.11348(8) 0.0314(9) Uani 1 1 d . . .
C26A C 0.7676(3) 0.34891(8) 0.12225(7) 0.0284(8) Uani 1 1 d . . .
H26A H 0.7252 0.3628 0.1352 0.034 Uiso 1 1 calc R . .
C27A C 0.6021(3) 0.30640(9) 0.12531(9) 0.0413(10) Uani 1 1 d . . .
H27A H 0.5919 0.2828 0.1191 0.050 Uiso 1 1 calc R . .
C28A C 0.4940(3) 0.32481(11) 0.10972(10) 0.0584(12) Uani 1 1 d . . .
H28A H 0.4928 0.3233 0.0867 0.088 Uiso 1 1 calc R . .
H28B H 0.4991 0.3479 0.1161 0.088 Uiso 1 1 calc R . .
H28C H 0.4203 0.3151 0.1163 0.088 Uiso 1 1 calc R . .
C29A C 0.6072(4) 0.30785(10) 0.16110(9) 0.0544(12) Uani 1 1 d . . .
H29A H 0.6774 0.2956 0.1705 0.082 Uiso 1 1 calc R . .
H29B H 0.5340 0.2981 0.1679 0.082 Uiso 1 1 calc R . .
H29C H 0.6135 0.3308 0.1681 0.082 Uiso 1 1 calc R . .
C31A C 0.9584(3) 0.36553(8) 0.17852(7) 0.0226(8) Uani 1 1 d . . .
C32A C 0.8798(3) 0.36109(8) 0.20177(7) 0.0254(8) Uani 1 1 d . . .
C33A C 0.8839(3) 0.33219(8) 0.21876(8) 0.0327(9) Uani 1 1 d . . .
H33A H 0.8304 0.3289 0.2344 0.039 Uiso 1 1 calc R . .
C34A C 0.9663(3) 0.30783(9) 0.21302(8) 0.0341(9) Uani 1 1 d . . .
H34A H 0.9674 0.2880 0.2248 0.041 Uiso 1 1 calc R . .
C35A C 1.0467(3) 0.31178(8) 0.19059(8) 0.0289(8) Uani 1 1 d . . .
C36A C 1.0395(3) 0.34083(8) 0.17373(8) 0.0255(8) Uani 1 1 d . . .
H36A H 1.0930 0.3440 0.1580 0.031 Uiso 1 1 calc R . .
C37A C 1.1410(3) 0.28667(8) 0.18472(8) 0.0364(9) Uani 1 1 d . . .
H37A H 1.1288 0.2670 0.1981 0.044 Uiso 1 1 calc R . .
C38A C 1.1292(3) 0.27577(9) 0.15018(9) 0.0453(10) Uani 1 1 d . . .
H38A H 1.0478 0.2674 0.1442 0.068 Uiso 1 1 calc R . .
H38B H 1.1878 0.2584 0.1474 0.068 Uiso 1 1 calc R . .
H38C H 1.1445 0.2945 0.1367 0.068 Uiso 1 1 calc R . .
C39A C 1.2681(3) 0.29968(10) 0.19391(10) 0.0560(12) Uani 1 1 d . . .
H39A H 1.2760 0.3065 0.2161 0.084 Uiso 1 1 calc R . .
H39B H 1.2830 0.3185 0.1805 0.084 Uiso 1 1 calc R . .
H39C H 1.3266 0.2824 0.1909 0.084 Uiso 1 1 calc R . .
C41A C 1.0384(3) 0.42678(7) 0.20579(7) 0.0213(7) Uani 1 1 d . . .
C42A C 0.9717(3) 0.44268(8) 0.22726(8) 0.0273(8) Uani 1 1 d . . .
C43A C 1.0113(3) 0.44253(8) 0.25925(8) 0.0318(9) Uani 1 1 d . . .
H43A H 0.9674 0.4541 0.2737 0.038 Uiso 1 1 calc R . .
C44A C 1.1144(3) 0.42565(8) 0.27027(8) 0.0337(9) Uani 1 1 d . . .
H44A H 1.1401 0.4257 0.2923 0.040 Uiso 1 1 calc R . .
C45A C 1.1812(3) 0.40867(8) 0.24992(7) 0.0258(8) Uani 1 1 d . . .
C46A C 1.1418(3) 0.41001(8) 0.21816(7) 0.0252(8) Uani 1 1 d . . .
H46A H 1.1875 0.3989 0.2038 0.030 Uiso 1 1 calc R . .
C47A C 1.2890(3) 0.38740(8) 0.26177(8) 0.0332(9) Uani 1 1 d . . .
H47A H 1.3296 0.3807 0.2429 0.040 Uiso 1 1 calc R . .
C48A C 1.3816(3) 0.40520(9) 0.28444(9) 0.0427(10) Uani 1 1 d . . .
H48A H 1.4085 0.4251 0.2742 0.064 Uiso 1 1 calc R . .
H48B H 1.4505 0.3907 0.2900 0.064 Uiso 1 1 calc R . .
H48C H 1.3453 0.4113 0.3037 0.064 Uiso 1 1 calc R . .
C49A C 1.2458(3) 0.35614(9) 0.27700(9) 0.0423(10) Uani 1 1 d . . .
H49A H 1.1877 0.3448 0.2619 0.063 Uiso 1 1 calc R . .
H49B H 1.2075 0.3619 0.2960 0.063 Uiso 1 1 calc R . .
H49C H 1.3147 0.3417 0.2829 0.063 Uiso 1 1 calc R . .
C51A C 1.0583(3) 0.48432(7) 0.16448(7) 0.0216(7) Uani 1 1 d . . .
C52A C 0.9904(3) 0.51312(8) 0.16306(7) 0.0243(8) Uani 1 1 d . . .
C53A C 1.0402(3) 0.54189(8) 0.17621(8) 0.0297(8) Uani 1 1 d . . .
H53A H 0.9942 0.5615 0.1753 0.036 Uiso 1 1 calc R . .
C54A C 1.1575(3) 0.54182(8) 0.19069(8) 0.0296(8) Uani 1 1 d . . .
H54A H 1.1905 0.5617 0.1994 0.035 Uiso 1 1 calc R . .
C55A C 1.2282(3) 0.51373(8) 0.19288(7) 0.0268(8) Uani 1 1 d . . .
C56A C 1.1752(3) 0.48525(8) 0.17961(7) 0.0236(8) Uani 1 1 d . . .
H56A H 1.2209 0.4655 0.1809 0.028 Uiso 1 1 calc R . .
C57A C 1.3552(3) 0.51454(8) 0.20915(8) 0.0318(9) Uani 1 1 d . . .
H57A H 1.3568 0.5312 0.2265 0.038 Uiso 1 1 calc R . .
C58A C 1.3954(3) 0.48232(9) 0.22433(9) 0.0488(11) Uani 1 1 d . . .
H58A H 1.3384 0.4755 0.2391 0.073 Uiso 1 1 calc R . .
H58B H 1.4754 0.4850 0.2358 0.073 Uiso 1 1 calc R . .
H58C H 1.3986 0.4655 0.2079 0.073 Uiso 1 1 calc R . .
C59A C 1.4424(3) 0.52603(11) 0.18637(10) 0.0614(13) Uani 1 1 d . . .
H59A H 1.4150 0.5471 0.1770 0.092 Uiso 1 1 calc R . .
H59B H 1.4459 0.5097 0.1696 0.092 Uiso 1 1 calc R . .
H59C H 1.5224 0.5287 0.1978 0.092 Uiso 1 1 calc R . .
C61A C 0.9969(3) 0.47685(7) 0.09605(7) 0.0208(7) Uani 1 1 d . . .
C62A C 0.9000(3) 0.49275(8) 0.07920(7) 0.0249(8) Uani 1 1 d . . .
C63A C 0.9209(3) 0.51665(8) 0.05695(8) 0.0295(8) Uani 1 1 d . . .
H63A H 0.8552 0.5270 0.0449 0.035 Uiso 1 1 calc R . .
C64A C 1.0379(3) 0.52528(8) 0.05246(8) 0.0299(8) Uani 1 1 d . . .
H64A H 1.0511 0.5414 0.0370 0.036 Uiso 1 1 calc R . .
C65A C 1.1358(3) 0.51101(8) 0.06991(8) 0.0271(8) Uani 1 1 d . . .
C66A C 1.1122(3) 0.48644(7) 0.09144(7) 0.0232(8) Uani 1 1 d . . .
H66A H 1.1780 0.4760 0.1033 0.028 Uiso 1 1 calc R . .
C67A C 1.2636(3) 0.52175(8) 0.06564(9) 0.0348(9) Uani 1 1 d . . .
H67A H 1.2587 0.5437 0.0552 0.042 Uiso 1 1 calc R . .
C68A C 1.3408(3) 0.52544(10) 0.09725(10) 0.0511(11) Uani 1 1 d . . .
H68A H 1.3025 0.5410 0.1107 0.077 Uiso 1 1 calc R . .
H68B H 1.4205 0.5336 0.0935 0.077 Uiso 1 1 calc R . .
H68C H 1.3490 0.5041 0.1078 0.077 Uiso 1 1 calc R . .
C69A C 1.3225(4) 0.49822(11) 0.04408(11) 0.0628(13) Uani 1 1 d . . .
H69A H 1.2724 0.4963 0.0238 0.094 Uiso 1 1 calc R . .
H69B H 1.3312 0.4766 0.0541 0.094 Uiso 1 1 calc R . .
H69C H 1.4020 0.5066 0.0404 0.094 Uiso 1 1 calc R . .
C71A C 1.1967(3) 0.40869(9) 0.04158(8) 0.0338(9) Uani 1 1 d . . .
H71A H 1.2761 0.4144 0.0528 0.041 Uiso 1 1 calc R . .
H71B H 1.1836 0.4229 0.0226 0.041 Uiso 1 1 calc R . .
C72A C 1.1994(3) 0.37337(9) 0.03101(8) 0.0349(9) Uani 1 1 d . . .
H72A H 1.2625 0.3711 0.0165 0.042 Uiso 1 1 calc R . .
H72B H 1.1214 0.3683 0.0188 0.042 Uiso 1 1 calc R . .
C73A C 1.2225(3) 0.34773(9) 0.05717(8) 0.0374(9) Uani 1 1 d . . .
H73A H 1.2792 0.3312 0.0503 0.045 Uiso 1 1 calc R . .
H73B H 1.2622 0.3587 0.0763 0.045 Uiso 1 1 calc R . .
C74A C 1.1113(3) 0.33002(9) 0.06614(8) 0.0372(9) Uani 1 1 d . . .
H74A H 1.0591 0.3240 0.0468 0.045 Uiso 1 1 calc R . .
H74B H 1.1354 0.3096 0.0777 0.045 Uiso 1 1 calc R . .
C81A C 0.7175(3) 0.38298(9) 0.22834(8) 0.0384(9) Uani 1 1 d . . .
H81A H 0.7601 0.3761 0.2489 0.046 Uiso 1 1 calc R . .
H81B H 0.6586 0.3657 0.2212 0.046 Uiso 1 1 calc R . .
C82A C 0.6526(3) 0.41494(9) 0.23242(9) 0.0397(10) Uani 1 1 d . . .
H82A H 0.5777 0.4101 0.2421 0.048 Uiso 1 1 calc R . .
H82B H 0.6290 0.4243 0.2112 0.048 Uiso 1 1 calc R . .
C83A C 0.7227(3) 0.44112(9) 0.25253(9) 0.0427(10) Uani 1 1 d . . .
H83A H 0.6670 0.4515 0.2662 0.051 Uiso 1 1 calc R . .
H83B H 0.7859 0.4299 0.2666 0.051 Uiso 1 1 calc R . .
C84A C 0.7821(3) 0.46820(9) 0.23507(8) 0.0389(10) Uani 1 1 d . . .
H84A H 0.7185 0.4810 0.2226 0.047 Uiso 1 1 calc R . .
H84B H 0.8238 0.4832 0.2509 0.047 Uiso 1 1 calc R . .
C91A C 0.7962(3) 0.53798(8) 0.15077(8) 0.0327(9) Uani 1 1 d . . .
H91A H 0.8344 0.5585 0.1444 0.039 Uiso 1 1 calc R . .
H91B H 0.7789 0.5404 0.1730 0.039 Uiso 1 1 calc R . .
C92A C 0.6806(3) 0.53218(8) 0.12986(8) 0.0310(9) Uani 1 1 d . . .
H92A H 0.6194 0.5478 0.1361 0.037 Uiso 1 1 calc R . .
H92B H 0.6519 0.5097 0.1339 0.037 Uiso 1 1 calc R . .
C93A C 0.6895(3) 0.53585(8) 0.09426(8) 0.0319(9) Uani 1 1 d . . .
H93A H 0.6217 0.5497 0.0851 0.038 Uiso 1 1 calc R . .
H93B H 0.7648 0.5477 0.0913 0.038 Uiso 1 1 calc R . .
C94A C 0.6876(3) 0.50399(8) 0.07587(8) 0.0303(8) Uani 1 1 d . . .
H94A H 0.6121 0.4921 0.0785 0.036 Uiso 1 1 calc R . .
H94B H 0.6883 0.5090 0.0531 0.036 Uiso 1 1 calc R . .
O1B O 1.25780(19) 0.52958(5) 0.32429(5) 0.0313(6) Uani 1 1 d . . .
O2B O 1.17723(18) 0.59615(5) 0.30881(5) 0.0266(5) Uani 1 1 d . . .
O3B O 1.52448(17) 0.65787(5) 0.33657(5) 0.0252(5) Uani 1 1 d . . .
O4B O 1.48998(18) 0.68248(5) 0.39909(5) 0.0287(5) Uani 1 1 d . . .
O5B O 1.54496(19) 0.62914(6) 0.45796(5) 0.0329(6) Uani 1 1 d . . .
O6B O 1.5999(2) 0.55808(6) 0.44905(5) 0.0353(6) Uani 1 1 d . . .
C1B C 1.4121(3) 0.56538(7) 0.36841(7) 0.0208(7) Uani 1 1 d . . .
C2B C 1.3845(3) 0.59361(8) 0.35040(7) 0.0211(7) Uani 1 1 d . . .
C3B C 1.3560(3) 0.62299(7) 0.36542(7) 0.0199(7) Uani 1 1 d . . .
C4B C 1.3552(3) 0.62408(7) 0.39843(7) 0.0207(7) Uani 1 1 d . . .
C5B C 1.3808(3) 0.59549(8) 0.41657(7) 0.0221(8) Uani 1 1 d . . .
C6B C 1.4085(3) 0.56635(8) 0.40148(7) 0.0216(8) Uani 1 1 d . . .
C11B C 1.4498(3) 0.53479(8) 0.35274(7) 0.0255(8) Uani 1 1 d . . .
C12B C 1.3731(3) 0.51721(8) 0.33074(8) 0.0269(8) Uani 1 1 d . . .
C13B C 1.4127(3) 0.48882(8) 0.31752(8) 0.0354(9) Uani 1 1 d . . .
H13B H 1.3611 0.4771 0.3023 0.043 Uiso 1 1 calc R . .
C14B C 1.5279(3) 0.47737(9) 0.32647(9) 0.0383(9) Uani 1 1 d . . .
H14B H 1.5535 0.4577 0.3173 0.046 Uiso 1 1 calc R . .
C15B C 1.6065(3) 0.49373(8) 0.34829(8) 0.0315(9) Uani 1 1 d . . .
C16B C 1.5652(3) 0.52276(8) 0.36085(8) 0.0278(8) Uani 1 1 d . . .
H16B H 1.6181 0.5348 0.3755 0.033 Uiso 1 1 calc R . .
C17B C 1.7318(3) 0.48075(9) 0.35791(9) 0.0389(9) Uani 1 1 d . . .
H17B H 1.7327 0.4572 0.3514 0.047 Uiso 1 1 calc R . .
C18B C 1.7656(4) 0.48202(10) 0.39346(10) 0.0564(12) Uani 1 1 d . . .
H18D H 1.7056 0.4700 0.4042 0.085 Uiso 1 1 calc R . .
H18E H 1.7684 0.5049 0.4005 0.085 Uiso 1 1 calc R . .
H18F H 1.8448 0.4719 0.3986 0.085 Uiso 1 1 calc R . .
C19B C 1.8242(4) 0.49846(12) 0.34058(12) 0.0713(14) Uani 1 1 d . . .
H19D H 1.8011 0.4972 0.3177 0.107 Uiso 1 1 calc R . .
H19E H 1.9030 0.4881 0.3456 0.107 Uiso 1 1 calc R . .
H19F H 1.8284 0.5215 0.3472 0.107 Uiso 1 1 calc R . .
C21B C 1.3883(3) 0.59377(7) 0.31536(7) 0.0200(7) Uani 1 1 d . . .
C22B C 1.2825(3) 0.59661(7) 0.29460(7) 0.0210(7) Uani 1 1 d . . .
C23B C 1.2890(3) 0.60004(8) 0.26257(8) 0.0276(8) Uani 1 1 d . . .
H23B H 1.2176 0.6034 0.2487 0.033 Uiso 1 1 calc R . .
C24B C 1.3994(3) 0.59867(8) 0.25044(8) 0.0277(8) Uani 1 1 d . . .
H24B H 1.4025 0.6013 0.2283 0.033 Uiso 1 1 calc R . .
C25B C 1.5056(3) 0.59353(8) 0.26990(7) 0.0250(8) Uani 1 1 d . . .
C26B C 1.4972(3) 0.59180(7) 0.30230(7) 0.0230(8) Uani 1 1 d . . .
H26B H 1.5690 0.5892 0.3161 0.028 Uiso 1 1 calc R . .
C27B C 1.6247(3) 0.58968(8) 0.25641(8) 0.0314(8) Uani 1 1 d . . .
H27B H 1.6086 0.5913 0.2329 0.038 Uiso 1 1 calc R . .
C28B C 1.6791(3) 0.55566(9) 0.26413(10) 0.0492(11) Uani 1 1 d . . .
H28D H 1.6211 0.5387 0.2566 0.074 Uiso 1 1 calc R . .
H28E H 1.6984 0.5535 0.2871 0.074 Uiso 1 1 calc R . .
H28F H 1.7526 0.5531 0.2537 0.074 Uiso 1 1 calc R . .
C29B C 1.7141(3) 0.61678(9) 0.26729(9) 0.0434(10) Uani 1 1 d . . .
H29D H 1.6782 0.6382 0.2618 0.065 Uiso 1 1 calc R . .
H29E H 1.7873 0.6141 0.2567 0.065 Uiso 1 1 calc R . .
H29F H 1.7342 0.6154 0.2903 0.065 Uiso 1 1 calc R . .
C31B C 1.3223(3) 0.65244(7) 0.34533(7) 0.0202(7) Uani 1 1 d . . .
C32B C 1.4082(3) 0.66887(8) 0.32987(7) 0.0225(8) Uani 1 1 d . . .
C33B C 1.3742(3) 0.69397(8) 0.30902(8) 0.0264(8) Uani 1 1 d . . .
H33B H 1.4323 0.7045 0.2977 0.032 Uiso 1 1 calc R . .
C34B C 1.2554(3) 0.70362(8) 0.30464(7) 0.0258(8) Uani 1 1 d . . .
H34B H 1.2329 0.7208 0.2901 0.031 Uiso 1 1 calc R . .
C35B C 1.1678(3) 0.68908(8) 0.32082(7) 0.0237(8) Uani 1 1 d . . .
C36B C 1.2041(3) 0.66310(7) 0.34102(7) 0.0220(8) Uani 1 1 d . . .
H36B H 1.1459 0.6524 0.3522 0.026 Uiso 1 1 calc R . .
C37B C 1.0404(3) 0.70187(8) 0.31772(8) 0.0309(9) Uani 1 1 d . . .
H37B H 1.0311 0.7170 0.2991 0.037 Uiso 1 1 calc R . .
C38B C 1.0179(3) 0.72179(10) 0.34686(10) 0.0524(11) Uani 1 1 d . . .
H38D H 1.0787 0.7391 0.3503 0.079 Uiso 1 1 calc R . .
H38E H 1.0230 0.7074 0.3654 0.079 Uiso 1 1 calc R . .
H38F H 0.9378 0.7317 0.3437 0.079 Uiso 1 1 calc R . .
C39B C 0.9456(3) 0.67489(9) 0.31181(10) 0.0452(10) Uani 1 1 d . . .
H39D H 0.9606 0.6624 0.2929 0.068 Uiso 1 1 calc R . .
H39E H 0.8655 0.6849 0.3086 0.068 Uiso 1 1 calc R . .
H39F H 0.9500 0.6602 0.3301 0.068 Uiso 1 1 calc R . .
C41B C 1.3185(3) 0.65507(8) 0.41360(7) 0.0225(8) Uani 1 1 d . . .
C42B C 1.3851(3) 0.68419(8) 0.41321(7) 0.0244(8) Uani 1 1 d . . .
C43B C 1.3425(3) 0.71235(9) 0.42629(8) 0.0326(9) Uani 1 1 d . . .
H43B H 1.3874 0.7321 0.4262 0.039 Uiso 1 1 calc R . .
C44B C 1.2345(3) 0.71180(9) 0.43953(8) 0.0348(9) Uani 1 1 d . . .
H44B H 1.2061 0.7316 0.4480 0.042 Uiso 1 1 calc R . .
C45B C 1.1663(3) 0.68353(9) 0.44085(8) 0.0307(9) Uani 1 1 d . . .
C46B C 1.2110(3) 0.65555(8) 0.42756(7) 0.0284(8) Uani 1 1 d . . .
H46B H 1.1663 0.6358 0.4280 0.034 Uiso 1 1 calc R . .
C47B C 1.0481(3) 0.68387(9) 0.45552(8) 0.0368(9) Uani 1 1 d . . .
H47B H 1.0592 0.6984 0.4746 0.044 Uiso 1 1 calc R . .
C48B C 1.0105(3) 0.65035(10) 0.46663(9) 0.0506(11) Uani 1 1 d . . .
H48D H 1.0749 0.6412 0.4814 0.076 Uiso 1 1 calc R . .
H48E H 0.9949 0.6357 0.4484 0.076 Uiso 1 1 calc R . .
H48F H 0.9373 0.6526 0.4773 0.076 Uiso 1 1 calc R . .
C49B C 0.9481(3) 0.69882(11) 0.43279(9) 0.0581(12) Uani 1 1 d . . .
H49D H 0.9731 0.7206 0.4261 0.087 Uiso 1 1 calc R . .
H49E H 0.8750 0.7009 0.4435 0.087 Uiso 1 1 calc R . .
H49F H 0.9322 0.6846 0.4142 0.087 Uiso 1 1 calc R . .
C51B C 1.3729(3) 0.59586(8) 0.45152(7) 0.0255(8) Uani 1 1 d . . .
C52B C 1.4545(3) 0.61390(8) 0.47192(8) 0.0291(8) Uani 1 1 d . . .
C53B C 1.4419(3) 0.61523(9) 0.50413(8) 0.0347(9) Uani 1 1 d . . .
H53B H 1.4937 0.6287 0.5177 0.042 Uiso 1 1 calc R . .
C54B C 1.3545(4) 0.59695(9) 0.51611(9) 0.0438(10) Uani 1 1 d . . .
H54B H 1.3469 0.5980 0.5381 0.053 Uiso 1 1 calc R . .
C55B C 1.2767(3) 0.57698(9) 0.49728(9) 0.0432(10) Uani 1 1 d . . .
C56B C 1.2860(3) 0.57780(8) 0.46467(8) 0.0343(9) Uani 1 1 d . . .
H56B H 1.2304 0.5654 0.4510 0.041 Uiso 1 1 calc R . .
C57B C 1.1921(4) 0.55440(11) 0.51262(11) 0.0707(15) Uani 1 1 d . . .
H57B H 1.2433 0.5442 0.5307 0.085 Uiso 1 1 calc R . .
C58B C 1.1472(4) 0.52592(10) 0.49243(10) 0.0581(12) Uani 1 1 d . . .
H58D H 1.0952 0.5122 0.5041 0.087 Uiso 1 1 calc R . .
H58E H 1.2157 0.5129 0.4869 0.087 Uiso 1 1 calc R . .
H58F H 1.1015 0.5340 0.4731 0.087 Uiso 1 1 calc R . .
C59B C 1.0989(4) 0.57256(12) 0.52772(13) 0.0845(16) Uani 1 1 d . . .
H59D H 1.1368 0.5901 0.5410 0.127 Uiso 1 1 calc R . .
H59E H 1.0571 0.5575 0.5408 0.127 Uiso 1 1 calc R . .
H59F H 1.0411 0.5821 0.5113 0.127 Uiso 1 1 calc R . .
C61B C 1.4296(3) 0.53515(8) 0.42017(8) 0.0263(8) Uani 1 1 d . . .
C62B C 1.5246(3) 0.53144(9) 0.44366(8) 0.0325(9) Uani 1 1 d . . .
C63B C 1.5406(3) 0.50189(10) 0.45965(9) 0.0442(10) Uani 1 1 d . . .
H63B H 1.6044 0.4994 0.4761 0.053 Uiso 1 1 calc R . .
C64B C 1.4634(4) 0.47596(10) 0.45165(10) 0.0510(11) Uani 1 1 d . . .
H64B H 1.4758 0.4558 0.4627 0.061 Uiso 1 1 calc R . .
C65B C 1.3689(4) 0.47840(9) 0.42809(9) 0.0426(10) Uani 1 1 d . . .
C66B C 1.3541(3) 0.50852(8) 0.41297(8) 0.0349(9) Uani 1 1 d . . .
H66B H 1.2892 0.5111 0.3969 0.042 Uiso 1 1 calc R . .
C67B C 1.2884(4) 0.44939(9) 0.41823(11) 0.0568(12) Uani 1 1 d . . .
H67B H 1.3184 0.4303 0.4316 0.068 Uiso 1 1 calc R . .
C68B C 1.2967(7) 0.43992(15) 0.38472(15) 0.167(4) Uani 1 1 d . . .
H68D H 1.2443 0.4210 0.3793 0.250 Uiso 1 1 calc R . .
H68E H 1.3799 0.4341 0.3819 0.250 Uiso 1 1 calc R . .
H68F H 1.2713 0.4584 0.3708 0.250 Uiso 1 1 calc R . .
C69B C 1.1619(5) 0.45500(13) 0.42423(16) 0.109(2) Uani 1 1 d . . .
H69D H 1.1137 0.4356 0.4177 0.163 Uiso 1 1 calc R . .
H69E H 1.1301 0.4741 0.4121 0.163 Uiso 1 1 calc R . .
H69F H 1.1581 0.4590 0.4469 0.163 Uiso 1 1 calc R . .
C71B C 1.1784(3) 0.51200(9) 0.30181(9) 0.0426(10) Uani 1 1 d . . .
H71C H 1.1659 0.4896 0.3098 0.051 Uiso 1 1 calc R . .
H71D H 1.2151 0.5101 0.2817 0.051 Uiso 1 1 calc R . .
C72B C 1.0585(3) 0.52925(9) 0.29583(9) 0.0411(10) Uani 1 1 d . . .
H72C H 1.0346 0.5367 0.3164 0.049 Uiso 1 1 calc R . .
H72D H 0.9981 0.5130 0.2871 0.049 Uiso 1 1 calc R . .
C73B C 1.0531(3) 0.55868(9) 0.27346(8) 0.0358(9) Uani 1 1 d . . .
H73C H 1.1174 0.5562 0.2593 0.043 Uiso 1 1 calc R . .
H73D H 0.9753 0.5581 0.2601 0.043 Uiso 1 1 calc R . .
C74B C 1.0664(3) 0.59209(8) 0.28916(8) 0.0321(9) Uani 1 1 d . . .
H74C H 1.0606 0.6092 0.2725 0.038 Uiso 1 1 calc R . .
H74D H 0.9989 0.5954 0.3022 0.038 Uiso 1 1 calc R . .
C81B C 1.6209(3) 0.67760(8) 0.32735(8) 0.0302(8) Uani 1 1 d . . .
H81C H 1.6048 0.6828 0.3045 0.036 Uiso 1 1 calc R . .
H81D H 1.6962 0.6647 0.3303 0.036 Uiso 1 1 calc R . .
C82B C 1.6389(3) 0.70938(8) 0.34563(8) 0.0313(9) Uani 1 1 d . . .
H82C H 1.5646 0.7226 0.3418 0.038 Uiso 1 1 calc R . .
H82D H 1.7043 0.7219 0.3371 0.038 Uiso 1 1 calc R . .
C83B C 1.6698(3) 0.70569(8) 0.38147(8) 0.0345(9) Uani 1 1 d . . .
H83C H 1.7038 0.6835 0.3857 0.041 Uiso 1 1 calc R . .
H83D H 1.7337 0.7217 0.3884 0.041 Uiso 1 1 calc R . .
C84B C 1.5683(3) 0.71037(8) 0.40175(8) 0.0330(9) Uani 1 1 d . . .
H84C H 1.6013 0.7133 0.4241 0.040 Uiso 1 1 calc R . .
H84D H 1.5224 0.7304 0.3949 0.040 Uiso 1 1 calc R . .
C91B C 1.6492(3) 0.63977(10) 0.47811(9) 0.0451(10) Uani 1 1 d . . .
H91C H 1.6230 0.6554 0.4939 0.054 Uiso 1 1 calc R . .
H91D H 1.7029 0.6518 0.4650 0.054 Uiso 1 1 calc R . .
C92B C 1.7208(3) 0.61265(11) 0.49561(9) 0.0505(11) Uani 1 1 d . . .
H92C H 1.6685 0.6020 0.5100 0.061 Uiso 1 1 calc R . .
H92D H 1.7884 0.6229 0.5090 0.061 Uiso 1 1 calc R . .
C93B C 1.7721(3) 0.58603(11) 0.47596(10) 0.0527(12) Uani 1 1 d . . .
H93C H 1.7801 0.5952 0.4547 0.063 Uiso 1 1 calc R . .
H93D H 1.8542 0.5809 0.4858 0.063 Uiso 1 1 calc R . .
C94B C 1.7039(3) 0.55402(10) 0.47152(9) 0.0497(11) Uani 1 1 d . . .
H94C H 1.7569 0.5369 0.4639 0.060 Uiso 1 1 calc R . .
H94D H 1.6788 0.5467 0.4921 0.060 Uiso 1 1 calc R . .
O1C O 1.7552(2) 0.79088(5) 0.05850(5) 0.0337(6) Uani 1 1 d . . .
O2C O 1.81434(18) 0.72205(5) 0.04597(5) 0.0291(5) Uani 1 1 d . . .
O3C O 1.48364(17) 0.66415(5) 0.07652(5) 0.0262(5) Uani 1 1 d . . .
O4C O 1.55233(18) 0.64549(5) 0.14173(5) 0.0274(5) Uani 1 1 d . . .
O5C O 1.5484(2) 0.70134(6) 0.19515(5) 0.0433(7) Uani 1 1 d . . .
O6C O 1.4903(2) 0.77219(8) 0.17926(6) 0.0551(8) Uani 1 1 d . . .
C1C C 1.6266(3) 0.75832(8) 0.10287(8) 0.0252(8) Uani 1 1 d . . .
C2C C 1.6386(3) 0.72847(8) 0.08689(7) 0.0211(7) Uani 1 1 d . . .
C3C C 1.6755(2) 0.70011(7) 0.10397(7) 0.0196(7) Uani 1 1 d . . .
C4C C 1.6979(3) 0.70138(8) 0.13706(7) 0.0215(8) Uani 1 1 d . . .
C5C C 1.6870(3) 0.73122(8) 0.15284(7) 0.0220(8) Uani 1 1 d . . .
C6C C 1.6521(3) 0.75958(8) 0.13580(7) 0.0248(8) Uani 1 1 d . . .
C11C C 1.5809(3) 0.78840(8) 0.08545(8) 0.0276(8) Uani 1 1 d . . .
C12C C 1.6467(3) 0.80468(8) 0.06370(8) 0.0303(9) Uani 1 1 d . . .
C13C C 1.6029(3) 0.83356(9) 0.04975(8) 0.0370(9) Uani 1 1 d . . .
H13C H 1.6465 0.8445 0.0348 0.044 Uiso 1 1 calc R . .
C14C C 1.4956(3) 0.84656(9) 0.05765(9) 0.0394(10) Uani 1 1 d . . .
H14C H 1.4677 0.8667 0.0482 0.047 Uiso 1 1 calc R . .
C15C C 1.4273(3) 0.83140(9) 0.07877(8) 0.0355(9) Uani 1 1 d . . .
C16C C 1.4728(3) 0.80186(8) 0.09206(8) 0.0306(9) Uani 1 1 d . . .
H16C H 1.4272 0.7905 0.1063 0.037 Uiso 1 1 calc R . .
C17C C 1.3110(3) 0.84604(9) 0.08780(9) 0.0434(10) Uani 1 1 d . . .
H17C H 1.3059 0.8689 0.0792 0.052 Uiso 1 1 calc R . .
C18C C 1.3084(4) 0.84860(10) 0.12343(9) 0.0587(12) Uani 1 1 d . . .
H18G H 1.3788 0.8609 0.1326 0.088 Uiso 1 1 calc R . .
H18H H 1.3098 0.8265 0.1326 0.088 Uiso 1 1 calc R . .
H18I H 1.2350 0.8600 0.1280 0.088 Uiso 1 1 calc R . .
C19C C 1.2034(3) 0.82773(11) 0.07254(10) 0.0575(12) Uani 1 1 d . . .
H19G H 1.2071 0.8268 0.0496 0.086 Uiso 1 1 calc R . .
H19H H 1.1298 0.8391 0.0770 0.086 Uiso 1 1 calc R . .
H19I H 1.2033 0.8054 0.0811 0.086 Uiso 1 1 calc R . .
C21C C 1.6088(3) 0.72671(7) 0.05187(7) 0.0213(7) Uani 1 1 d . . .
C22C C 1.6978(3) 0.72267(7) 0.03129(7) 0.0244(8) Uani 1 1 d . . .
C23C C 1.6664(3) 0.71936(8) -0.00069(8) 0.0283(8) Uani 1 1 d . . .
H23C H 1.7267 0.7154 -0.0144 0.034 Uiso 1 1 calc R . .
C24C C 1.5471(3) 0.72183(8) -0.01302(8) 0.0320(9) Uani 1 1 d . . .
H24C H 1.5269 0.7196 -0.0352 0.038 Uiso 1 1 calc R . .
C25C C 1.4565(3) 0.72756(8) 0.00626(8) 0.0296(8) Uani 1 1 d . . .
C26C C 1.4905(3) 0.72944(8) 0.03857(7) 0.0269(8) Uani 1 1 d . . .
H26C H 1.4297 0.7328 0.0523 0.032 Uiso 1 1 calc R . .
C27C C 1.3273(3) 0.73290(10) -0.00746(9) 0.0425(10) Uani 1 1 d . . .
H27C H 1.3253 0.7326 -0.0310 0.051 Uiso 1 1 calc R . .
C28C C 1.2807(3) 0.76649(10) 0.00207(10) 0.0511(11) Uani 1 1 d . . .
H28G H 1.3337 0.7838 -0.0045 0.077 Uiso 1 1 calc R . .
H28H H 1.2794 0.7673 0.0251 0.077 Uiso 1 1 calc R . .
H28I H 1.1991 0.7699 -0.0083 0.077 Uiso 1 1 calc R . .
C29C C 1.2440(3) 0.70568(10) 0.00207(10) 0.0526(11) Uani 1 1 d . . .
H29G H 1.2736 0.6844 -0.0045 0.079 Uiso 1 1 calc R . .
H29H H 1.1626 0.7094 -0.0083 0.079 Uiso 1 1 calc R . .
H29I H 1.2423 0.7059 0.0251 0.079 Uiso 1 1 calc R . .
C31C C 1.6930(3) 0.66873(8) 0.08660(7) 0.0211(7) Uani 1 1 d . . .
C32C C 1.5946(3) 0.65127(7) 0.07223(7) 0.0200(7) Uani 1 1 d . . .
C33C C 1.6124(3) 0.62328(8) 0.05514(7) 0.0246(8) Uani 1 1 d . . .
H33C H 1.5456 0.6116 0.0450 0.030 Uiso 1 1 calc R . .
C34C C 1.7297(3) 0.61214(8) 0.05276(7) 0.0246(8) Uani 1 1 d . . .
H34C H 1.7415 0.5929 0.0408 0.029 Uiso 1 1 calc R . .
C35C C 1.8288(3) 0.62851(8) 0.06741(7) 0.0229(8) Uani 1 1 d . . .
C36C C 1.8072(3) 0.65698(8) 0.08422(7) 0.0224(8) Uani 1 1 d . . .
H36C H 1.8737 0.6687 0.0944 0.027 Uiso 1 1 calc R . .
C37C C 1.9555(3) 0.61590(8) 0.06600(8) 0.0264(8) Uani 1 1 d . . .
H37C H 1.9508 0.5973 0.0506 0.032 Uiso 1 1 calc R . .
C38C C 2.0372(3) 0.64200(8) 0.05371(9) 0.0369(9) Uani 1 1 d . . .
H38G H 2.0014 0.6500 0.0331 0.055 Uiso 1 1 calc R . .
H38H H 2.1162 0.6324 0.0515 0.055 Uiso 1 1 calc R . .
H38I H 2.0463 0.6603 0.0687 0.055 Uiso 1 1 calc R . .
C39C C 2.0077(3) 0.60232(9) 0.09796(8) 0.0414(10) Uani 1 1 d . . .
H39G H 1.9536 0.5855 0.1050 0.062 Uiso 1 1 calc R . .
H39H H 2.0165 0.6202 0.1135 0.062 Uiso 1 1 calc R . .
H39I H 2.0866 0.5925 0.0959 0.062 Uiso 1 1 calc R . .
C41C C 1.7402(3) 0.67118(7) 0.15516(7) 0.0208(7) Uani 1 1 d . . .
C42C C 1.6663(3) 0.64369(8) 0.15754(7) 0.0232(8) Uani 1 1 d . . .
C43C C 1.7088(3) 0.61683(8) 0.17522(7) 0.0272(8) Uani 1 1 d . . .
H43C H 1.6586 0.5983 0.1771 0.033 Uiso 1 1 calc R . .
C44C C 1.8251(3) 0.61714(9) 0.19014(7) 0.0309(9) Uani 1 1 d . . .
H44C H 1.8529 0.5986 0.2023 0.037 Uiso 1 1 calc R . .
C45C C 1.9017(3) 0.64329(8) 0.18802(7) 0.0270(8) Uani 1 1 d . . .
C46C C 1.8562(3) 0.67006(8) 0.17019(7) 0.0246(8) Uani 1 1 d . . .
H46C H 1.9072 0.6884 0.1682 0.030 Uiso 1 1 calc R . .
C47C C 2.0282(3) 0.64306(9) 0.20478(8) 0.0349(9) Uani 1 1 d . . .
H47C H 2.0357 0.6232 0.2187 0.042 Uiso 1 1 calc R . .
C48C C 2.1230(3) 0.64038(10) 0.18179(9) 0.0460(10) Uani 1 1 d . . .
H48G H 2.1070 0.6209 0.1684 0.069 Uiso 1 1 calc R . .
H48H H 2.2026 0.6384 0.1937 0.069 Uiso 1 1 calc R . .
H48I H 2.1205 0.6601 0.1685 0.069 Uiso 1 1 calc R . .
C49C C 2.0521(4) 0.67291(11) 0.22599(10) 0.0661(14) Uani 1 1 d . . .
H49G H 1.9907 0.6743 0.2408 0.099 Uiso 1 1 calc R . .
H49H H 2.0494 0.6928 0.2130 0.099 Uiso 1 1 calc R . .
H49I H 2.1316 0.6709 0.2379 0.099 Uiso 1 1 calc R . .
C51C C 1.7168(3) 0.73346(8) 0.18804(7) 0.0249(8) Uani 1 1 d . . .
C52C C 1.6458(3) 0.71846(8) 0.20922(8) 0.0304(8) Uani 1 1 d . . .
C53C C 1.6759(3) 0.72138(9) 0.24148(8) 0.0384(9) Uani 1 1 d . . .
H53C H 1.6295 0.7103 0.2557 0.046 Uiso 1 1 calc R . .
C54C C 1.7726(3) 0.74028(9) 0.25326(8) 0.0383(9) Uani 1 1 d . . .
H54C H 1.7916 0.7422 0.2755 0.046 Uiso 1 1 calc R . .
C55C C 1.8426(3) 0.75650(9) 0.23315(8) 0.0342(9) Uani 1 1 d . . .
C56C C 1.8138(3) 0.75212(8) 0.20075(8) 0.0284(8) Uani 1 1 d . . .
H56C H 1.8629 0.7624 0.1867 0.034 Uiso 1 1 calc R . .
C57C C 1.9454(3) 0.77878(10) 0.24536(9) 0.0447(10) Uani 1 1 d . . .
H57C H 1.9501 0.7790 0.2690 0.054 Uiso 1 1 calc R . .
C58C C 2.0631(3) 0.76609(11) 0.23614(11) 0.0613(12) Uani 1 1 d . . .
H58G H 2.0763 0.7437 0.2442 0.092 Uiso 1 1 calc R . .
H58H H 2.1285 0.7803 0.2452 0.092 Uiso 1 1 calc R . .
H58I H 2.0612 0.7660 0.2130 0.092 Uiso 1 1 calc R . .
C59C C 1.9258(4) 0.81388(10) 0.23370(12) 0.0698(15) Uani 1 1 d . . .
H59G H 1.8500 0.8222 0.2402 0.105 Uiso 1 1 calc R . .
H59H H 1.9224 0.8143 0.2106 0.105 Uiso 1 1 calc R . .
H59I H 1.9924 0.8277 0.2428 0.105 Uiso 1 1 calc R . .
C61C C 1.6461(3) 0.79189(9) 0.15240(8) 0.0363(9) Uani 1 1 d . . .
C62C C 1.5659(4) 0.79783(11) 0.17396(9) 0.0472(11) Uani 1 1 d . . .
C63C C 1.5623(5) 0.82915(14) 0.18888(10) 0.0742(16) Uani 1 1 d . . .
H63C H 1.5090 0.8335 0.2044 0.089 Uiso 1 1 calc R . .
C64C C 1.6408(6) 0.85300(12) 0.17964(14) 0.0840(19) Uani 1 1 d . . .
H64C H 1.6381 0.8741 0.1891 0.101 Uiso 1 1 calc R . .
C65C C 1.7207(6) 0.84831(12) 0.15819(12) 0.0784(17) Uani 1 1 d . . .
C66C C 1.7215(4) 0.81740(9) 0.14512(9) 0.0527(12) Uani 1 1 d . . .
H66C H 1.7770 0.8132 0.1302 0.063 Uiso 1 1 calc R . .
C67C C 1.8029(7) 0.87619(11) 0.14837(13) 0.099(2) Uani 1 1 d . . .
H67C H 1.8068 0.8937 0.1649 0.119 Uiso 1 1 calc R . .
C68C C 1.7435(7) 0.89052(13) 0.11707(13) 0.146(3) Uani 1 1 d . . .
H68G H 1.7935 0.9083 0.1101 0.219 Uiso 1 1 calc R . .
H68H H 1.6638 0.8991 0.1203 0.219 Uiso 1 1 calc R . .
H68I H 1.7354 0.8733 0.1009 0.219 Uiso 1 1 calc R . .
C69C C 1.9324(7) 0.86480(17) 0.14433(18) 0.144(3) Uani 1 1 d . . .
H69G H 1.9798 0.8836 0.1382 0.216 Uiso 1 1 calc R . .
H69H H 1.9300 0.8479 0.1278 0.216 Uiso 1 1 calc R . .
H69I H 1.9695 0.8557 0.1644 0.216 Uiso 1 1 calc R . .
C71C C 1.8263(3) 0.80748(9) 0.03732(9) 0.0440(10) Uani 1 1 d . . .
H71E H 1.8498 0.8294 0.0460 0.053 Uiso 1 1 calc R . .
H71F H 1.7783 0.8107 0.0166 0.053 Uiso 1 1 calc R . .
C72C C 1.9371(3) 0.78793(9) 0.03275(9) 0.0456(10) Uani 1 1 d . . .
H72E H 1.9727 0.7802 0.0537 0.055 Uiso 1 1 calc R . .
H72F H 1.9962 0.8028 0.0244 0.055 Uiso 1 1 calc R . .
C73C C 1.9192(3) 0.75809(9) 0.01060(8) 0.0387(9) Uani 1 1 d . . .
H73E H 1.8446 0.7615 -0.0037 0.046 Uiso 1 1 calc R . .
H73F H 1.9868 0.7574 -0.0027 0.046 Uiso 1 1 calc R . .
C74C C 1.9110(3) 0.72494(9) 0.02659(8) 0.0342(9) Uani 1 1 d . . .
H74E H 1.9017 0.7077 0.0101 0.041 Uiso 1 1 calc R . .
H74F H 1.9876 0.7207 0.0399 0.041 Uiso 1 1 calc R . .
C81C C 1.3791(3) 0.64484(8) 0.06803(8) 0.0306(9) Uani 1 1 d . . .
H81E H 1.3803 0.6372 0.0459 0.037 Uiso 1 1 calc R . .
H81F H 1.3072 0.6589 0.0688 0.037 Uiso 1 1 calc R . .
C82C C 1.3675(3) 0.61538(8) 0.08897(8) 0.0323(9) Uani 1 1 d . . .
H82E H 1.4383 0.6011 0.0875 0.039 Uiso 1 1 calc R . .
H82F H 1.2956 0.6028 0.0805 0.039 Uiso 1 1 calc R . .
C83C C 1.3574(3) 0.62243(8) 0.12410(8) 0.0340(9) Uani 1 1 d . . .
H83E H 1.3270 0.6451 0.1260 0.041 Uiso 1 1 calc R . .
H83F H 1.2968 0.6074 0.1315 0.041 Uiso 1 1 calc R . .
C84C C 1.4722(3) 0.61893(8) 0.14575(8) 0.0340(9) Uani 1 1 d . . .
H84E H 1.4533 0.6183 0.1680 0.041 Uiso 1 1 calc R . .
H84F H 1.5117 0.5980 0.1412 0.041 Uiso 1 1 calc R . .
C91C C 1.4560(4) 0.69231(11) 0.21451(9) 0.0583(13) Uani 1 1 d . . .
H91E H 1.4930 0.6795 0.2328 0.070 Uiso 1 1 calc R . .
H91F H 1.3981 0.6778 0.2020 0.070 Uiso 1 1 calc R . .
C92C C 1.3873(4) 0.72105(13) 0.22692(11) 0.0726(15) Uani 1 1 d . . .
H92E H 1.4427 0.7329 0.2427 0.087 Uiso 1 1 calc R . .
H92F H 1.3219 0.7119 0.2383 0.087 Uiso 1 1 calc R . .
C93C C 1.3301(4) 0.74692(17) 0.20233(12) 0.093(2) Uani 1 1 d . . .
H93E H 1.3182 0.7361 0.1814 0.111 Uiso 1 1 calc R . .
H93F H 1.2496 0.7527 0.2083 0.111 Uiso 1 1 calc R . .
C94C C 1.3978(5) 0.77813(15) 0.19870(11) 0.0840(17) Uani 1 1 d . . .
H94E H 1.3427 0.7952 0.1890 0.101 Uiso 1 1 calc R . .
H94F H 1.4326 0.7861 0.2197 0.101 Uiso 1 1 calc R . .
N1S N 1.4259(3) 0.38660(10) 0.17847(10) 0.0743(12) Uani 1 1 d D . .
C1S C 1.3536(4) 0.39293(10) 0.15796(10) 0.0484(11) Uani 1 1 d D . .
C2S C 1.2648(3) 0.40157(10) 0.13268(9) 0.0458(10) Uani 1 1 d D . .
H2S1 H 1.2102 0.4180 0.1401 0.069 Uiso 1 1 calc R . .
H2S2 H 1.2191 0.3820 0.1255 0.069 Uiso 1 1 calc R . .
H2S3 H 1.3043 0.4107 0.1151 0.069 Uiso 1 1 calc R . .
N2S N 0.5002(4) 0.43476(11) 0.10587(9) 0.0783(13) Uani 1 1 d . . .
C3S C 0.5808(4) 0.43798(10) 0.12494(10) 0.0485(11) Uani 1 1 d . . .
C4S C 0.6832(4) 0.44244(12) 0.14822(10) 0.0397(10) Uani 1 1 d . . .
H4SA H 0.702(3) 0.4227(11) 0.1593(9) 0.064(13) Uiso 1 1 d . . .
H4SB H 0.668(4) 0.4594(11) 0.1659(11) 0.086(16) Uiso 1 1 d . . .
H4SC H 0.749(4) 0.4516(11) 0.1380(10) 0.082(15) Uiso 1 1 d . . .
N3S N 0.9561(4) 0.55714(13) 0.42240(11) 0.0893(16) Uani 0.939(3) 1 d PD A 1
C5S C 1.0136(4) 0.56347(12) 0.40277(11) 0.0488(12) Uani 0.939(3) 1 d PD A 1
C6S C 1.0856(3) 0.57221(11) 0.37798(9) 0.0529(11) Uani 0.939(3) 1 d PD A 1
H6S1 H 1.0393 0.5866 0.3628 0.079 Uiso 0.939(3) 1 calc PR A 1
H6S2 H 1.1086 0.5523 0.3672 0.079 Uiso 0.939(3) 1 calc PR A 1
H6S3 H 1.1581 0.5837 0.3871 0.079 Uiso 0.939(3) 1 calc PR A 1
N4S N 1.8165(4) 0.59810(11) 0.34906(10) 0.0749(13) Uani 0.939(3) 1 d PD A 1
C7S C 1.7563(4) 0.60450(12) 0.36882(11) 0.0534(13) Uani 0.939(3) 1 d PD A 1
C8S C 1.6784(3) 0.61251(9) 0.39210(8) 0.0323(10) Uani 0.939(3) 1 d PD A 1
H8S1 H 1.6016 0.6205 0.3817 0.048 Uiso 0.939(3) 1 calc PR A 1
H8S2 H 1.7154 0.6297 0.4060 0.048 Uiso 0.939(3) 1 calc PR A 1
H8S3 H 1.6645 0.5929 0.4046 0.048 Uiso 0.939(3) 1 calc PR A 1
Cl1 Cl 1.048(2) 0.5382(6) 0.3957(5) 0.075(8) Uiso 0.061(3) 1 d P A 2
Cl2 Cl 0.949(2) 0.6011(5) 0.3752(5) 0.080(8) Uiso 0.061(3) 1 d P A 2
C13S C 1.0856(3) 0.57221(11) 0.37798(9) 0.0529(11) Uani 0.061(3) 1 d P A 2
H13D H 1.1080 0.5672 0.3566 0.063 Uiso 0.061(3) 1 calc PR A 2
H13E H 1.1553 0.5827 0.3903 0.063 Uiso 0.061(3) 1 calc PR A 2
N5S N 1.1021(7) 0.7828(2) 0.15269(18) 0.150(3) Uiso 0.821(3) 1 d PD B 1
C9S C 1.0357(7) 0.7682(2) 0.13478(17) 0.088(2) Uiso 0.821(3) 1 d PD B 1
C10S C 0.9553(4) 0.74896(10) 0.11544(10) 0.0543(11) Uiso 0.821(3) 1 d PD B 1
H10A H 1.0000 0.7348 0.1021 0.081 Uiso 0.821(3) 1 calc PR B 1
H10B H 0.9010 0.7632 0.1020 0.081 Uiso 0.821(3) 1 calc PR B 1
H10C H 0.9083 0.7353 0.1286 0.081 Uiso 0.821(3) 1 calc PR B 1
N6S N 1.1982(5) 0.72771(16) 0.08294(13) 0.105(2) Uani 0.821(3) 1 d PD B 1
C11S C 1.2766(5) 0.72211(14) 0.10243(13) 0.0647(17) Uani 0.821(3) 1 d PD B 1
C12S C 1.3762(3) 0.71449(10) 0.12481(9) 0.0257(10) Uani 0.821(3) 1 d PD B 1
H12A H 1.4383 0.7034 0.1141 0.039 Uiso 0.821(3) 1 calc PR B 1
H12B H 1.3499 0.7001 0.1412 0.039 Uiso 0.821(3) 1 calc PR B 1
H12C H 1.4092 0.7348 0.1346 0.039 Uiso 0.821(3) 1 calc PR B 1
Cl3 Cl 1.0863(6) 0.72000(17) 0.11302(16) 0.071(3) Uiso 0.179(3) 1 d P B 2
Cl4 Cl 1.0027(6) 0.7863(2) 0.13077(16) 0.066(2) Uiso 0.179(3) 1 d P B 2
C14S C 0.9553(4) 0.74896(10) 0.11544(10) 0.0543(11) Uiso 0.179(3) 1 d P B 2
H14D H 0.9129 0.7522 0.0940 0.065 Uiso 0.179(3) 1 calc PR B 2
H14E H 0.8979 0.7391 0.1290 0.065 Uiso 0.179(3) 1 calc PR B 2

loop_
_atom_site_aniso_label
_atom_site_aniso_U_11
_atom_site_aniso_U_22
_atom_site_aniso_U_33
_atom_site_aniso_U_23
_atom_site_aniso_U_13
_atom_site_aniso_U_12
O1A 0.0184(12) 0.0360(14) 0.0302(13) -0.0003(11) 0.0042(10) 0.0016(10)
O2A 0.0344(14) 0.0260(13) 0.0304(13) -0.0034(11) 0.0100(11) 0.0020(11)
O3A 0.0321(13) 0.0296(14) 0.0347(14) 0.0037(11) 0.0138(11) 0.0043(11)
O4A 0.0301(13) 0.0307(14) 0.0321(13) -0.0034(11) 0.0077(11) 0.0085(11)
O5A 0.0239(13) 0.0204(13) 0.0418(14) -0.0040(11) 0.0038(11) 0.0043(10)
O6A 0.0194(12) 0.0246(13) 0.0361(14) 0.0050(11) 0.0045(10) 0.0025(10)
C1A 0.0153(17) 0.0209(19) 0.0239(18) 0.0022(15) 0.0039(14) 0.0045(14)
C2A 0.0155(17) 0.0177(18) 0.0253(19) -0.0010(15) 0.0032(14) 0.0009(14)
C3A 0.0176(17) 0.0208(19) 0.0243(19) 0.0042(15) 0.0070(14) 0.0008(14)
C4A 0.0171(17) 0.0170(19) 0.0278(19) 0.0003(15) 0.0041(14) 0.0003(14)
C5A 0.0163(17) 0.0191(19) 0.0284(19) -0.0002(15) 0.0053(14) 0.0024(14)
C6A 0.0155(16) 0.0182(19) 0.0227(18) 0.0010(15) 0.0082(14) 0.0031(14)
C11A 0.0269(19) 0.0134(18) 0.0232(18) -0.0007(14) 0.0016(15) 0.0000(14)
C12A 0.0263(19) 0.021(2) 0.026(2) 0.0020(15) 0.0069(16) 0.0022(15)
C13A 0.031(2) 0.033(2) 0.027(2) 0.0029(17) 0.0084(16) 0.0066(17)
C14A 0.035(2) 0.037(2) 0.0193(18) 0.0029(16) -0.0007(16) 0.0091(17)
C15A 0.0261(19) 0.028(2) 0.031(2) 0.0010(16) -0.0020(16) 0.0069(16)
C16A 0.0229(19) 0.0195(19) 0.0277(19) -0.0003(15) 0.0062(15) 0.0041(15)
C17A 0.031(2) 0.050(3) 0.033(2) -0.0154(19) -0.0020(17) 0.0079(19)
C18A 0.031(2) 0.058(3) 0.058(3) 0.003(2) -0.0038(19) 0.013(2)
C19A 0.034(2) 0.055(3) 0.092(4) -0.016(3) -0.005(2) -0.007(2)
C21A 0.0265(19) 0.0208(19) 0.0211(18) 0.0037(15) 0.0029(15) 0.0005(16)
C22A 0.028(2) 0.026(2) 0.0231(19) 0.0028(16) 0.0005(15) -0.0013(16)
C23A 0.045(2) 0.026(2) 0.030(2) -0.0037(17) 0.0042(17) 0.0017(18)
C24A 0.051(2) 0.022(2) 0.032(2) -0.0015(17) -0.0065(19) -0.0095(19)
C25A 0.037(2) 0.026(2) 0.029(2) 0.0046(17) -0.0034(17) -0.0072(18)
C26A 0.033(2) 0.026(2) 0.0256(19) 0.0028(16) 0.0006(16) -0.0009(16)
C27A 0.038(2) 0.035(2) 0.050(3) 0.0046(19) 0.0009(19) -0.0170(18)
C28A 0.036(2) 0.071(3) 0.068(3) 0.009(2) 0.004(2) -0.013(2)
C29A 0.052(3) 0.061(3) 0.051(3) 0.010(2) 0.010(2) -0.020(2)
C31A 0.0247(18) 0.0203(19) 0.0223(18) -0.0026(15) 0.0004(15) -0.0041(15)
C32A 0.033(2) 0.017(2) 0.0269(19) 0.0004(16) 0.0057(16) 0.0019(16)
C33A 0.038(2) 0.032(2) 0.030(2) 0.0049(18) 0.0124(17) -0.0026(18)
C34A 0.044(2) 0.025(2) 0.033(2) 0.0075(17) 0.0040(18) 0.0011(18)
C35A 0.038(2) 0.020(2) 0.029(2) 0.0029(16) 0.0013(17) 0.0021(16)
C36A 0.0277(19) 0.022(2) 0.0271(19) -0.0002(16) 0.0052(15) -0.0012(16)
C37A 0.043(2) 0.023(2) 0.043(2) 0.0088(18) 0.0057(18) 0.0095(17)
C38A 0.053(3) 0.036(2) 0.048(3) -0.006(2) 0.006(2) 0.010(2)
C39A 0.049(3) 0.053(3) 0.062(3) -0.010(2) -0.014(2) 0.021(2)
C41A 0.0247(18) 0.0184(19) 0.0210(18) -0.0008(15) 0.0032(15) -0.0042(15)
C42A 0.0267(19) 0.023(2) 0.032(2) 0.0013(16) 0.0003(16) 0.0004(16)
C43A 0.039(2) 0.030(2) 0.027(2) -0.0089(17) 0.0079(17) 0.0052(18)
C44A 0.041(2) 0.031(2) 0.028(2) -0.0021(17) -0.0016(17) -0.0023(18)
C45A 0.0308(19) 0.0220(19) 0.0241(19) -0.0019(16) -0.0001(16) -0.0012(16)
C46A 0.0279(19) 0.0200(19) 0.028(2) -0.0020(15) 0.0049(16) -0.0041(15)
C47A 0.034(2) 0.037(2) 0.028(2) 0.0020(17) 0.0006(16) 0.0004(17)
C48A 0.041(2) 0.040(2) 0.046(2) -0.0053(19) 0.0004(19) 0.0001(19)
C49A 0.039(2) 0.034(2) 0.053(3) 0.007(2) 0.0039(19) -0.0011(18)
C51A 0.0246(19) 0.0134(18) 0.0277(19) -0.0012(15) 0.0074(15) -0.0035(15)
C52A 0.0236(19) 0.024(2) 0.0261(19) -0.0005(16) 0.0047(15) -0.0035(16)
C53A 0.039(2) 0.017(2) 0.034(2) -0.0028(16) 0.0104(17) 0.0036(16)
C54A 0.032(2) 0.022(2) 0.035(2) -0.0059(16) 0.0059(17) -0.0061(17)
C55A 0.0260(19) 0.027(2) 0.0281(19) -0.0025(16) 0.0056(15) -0.0050(17)
C56A 0.0268(19) 0.0201(19) 0.0251(18) 0.0032(15) 0.0076(15) 0.0007(15)
C57A 0.029(2) 0.028(2) 0.038(2) -0.0037(17) 0.0000(17) -0.0038(16)
C58A 0.036(2) 0.051(3) 0.056(3) 0.003(2) -0.013(2) -0.007(2)
C59A 0.034(2) 0.093(4) 0.057(3) 0.014(3) 0.003(2) -0.018(2)
C61A 0.0269(19) 0.0164(18) 0.0194(17) -0.0002(14) 0.0045(15) -0.0002(15)
C62A 0.0215(19) 0.026(2) 0.0282(19) -0.0012(17) 0.0084(15) -0.0011(15)
C63A 0.030(2) 0.027(2) 0.031(2) 0.0070(17) 0.0021(16) 0.0065(16)
C64A 0.031(2) 0.023(2) 0.038(2) 0.0075(17) 0.0122(17) 0.0038(16)
C65A 0.0275(19) 0.0186(19) 0.037(2) 0.0033(17) 0.0102(16) 0.0000(15)
C66A 0.0198(18) 0.0202(19) 0.0305(19) 0.0034(16) 0.0066(15) 0.0029(15)
C67A 0.029(2) 0.024(2) 0.054(2) 0.0097(18) 0.0169(18) -0.0021(16)
C68A 0.032(2) 0.049(3) 0.071(3) 0.010(2) 0.004(2) -0.0136(19)
C69A 0.043(3) 0.065(3) 0.086(3) 0.000(3) 0.036(2) -0.004(2)
C71A 0.026(2) 0.046(2) 0.031(2) 0.0053(18) 0.0110(16) 0.0032(17)
C72A 0.031(2) 0.047(3) 0.027(2) -0.0046(18) 0.0092(16) 0.0067(18)
C73A 0.037(2) 0.041(2) 0.035(2) -0.0062(19) 0.0076(17) 0.0101(18)
C74A 0.048(2) 0.030(2) 0.034(2) -0.0076(18) 0.0073(18) 0.0124(19)
C81A 0.034(2) 0.042(2) 0.041(2) 0.0084(19) 0.0164(18) 0.0029(18)
C82A 0.032(2) 0.044(2) 0.045(2) 0.002(2) 0.0150(18) 0.0050(19)
C83A 0.037(2) 0.052(3) 0.042(2) 0.000(2) 0.0154(19) 0.009(2)
C84A 0.036(2) 0.041(2) 0.041(2) -0.0101(19) 0.0067(18) 0.0115(18)
C91A 0.032(2) 0.021(2) 0.047(2) 0.0000(17) 0.0098(17) 0.0060(17)
C92A 0.0239(19) 0.023(2) 0.047(2) 0.0018(17) 0.0080(17) 0.0052(15)
C93A 0.0206(18) 0.025(2) 0.050(2) 0.0078(18) 0.0069(16) 0.0041(15)
C94A 0.0212(19) 0.028(2) 0.042(2) 0.0051(17) 0.0035(16) 0.0048(16)
O1B 0.0258(13) 0.0266(14) 0.0407(14) -0.0065(11) -0.0004(11) -0.0016(11)
O2B 0.0194(12) 0.0308(14) 0.0300(13) -0.0043(11) 0.0046(10) -0.0018(10)
O3B 0.0175(12) 0.0235(13) 0.0349(13) 0.0030(10) 0.0035(10) -0.0007(10)
O4B 0.0253(13) 0.0250(14) 0.0363(14) -0.0047(11) 0.0050(11) -0.0042(11)
O5B 0.0279(13) 0.0417(15) 0.0287(13) 0.0018(11) 0.0013(11) -0.0078(11)
O6B 0.0298(13) 0.0417(16) 0.0333(14) 0.0100(12) -0.0019(11) 0.0030(12)
C1B 0.0153(17) 0.0186(19) 0.0288(19) -0.0019(16) 0.0046(14) -0.0006(14)
C2B 0.0137(16) 0.0201(19) 0.0293(19) 0.0012(16) 0.0006(14) -0.0029(14)
C3B 0.0133(16) 0.0186(19) 0.0277(19) 0.0002(15) 0.0020(14) -0.0006(14)
C4B 0.0164(17) 0.0191(19) 0.0268(19) -0.0046(16) 0.0028(14) -0.0006(14)
C5B 0.0146(17) 0.028(2) 0.0240(18) 0.0011(16) 0.0037(14) -0.0027(15)
C6B 0.0153(17) 0.022(2) 0.0272(19) -0.0010(16) 0.0025(14) 0.0007(14)
C11B 0.029(2) 0.022(2) 0.0273(19) 0.0059(16) 0.0119(16) -0.0006(16)
C12B 0.031(2) 0.022(2) 0.029(2) 0.0006(16) 0.0082(16) -0.0011(16)
C13B 0.039(2) 0.027(2) 0.040(2) -0.0072(18) 0.0047(18) 0.0023(18)
C14B 0.042(2) 0.026(2) 0.049(2) -0.0048(19) 0.013(2) 0.0110(18)
C15B 0.033(2) 0.026(2) 0.037(2) 0.0026(18) 0.0129(17) 0.0037(17)
C16B 0.027(2) 0.025(2) 0.032(2) 0.0008(16) 0.0059(16) -0.0030(16)
C17B 0.033(2) 0.035(2) 0.050(2) -0.0009(19) 0.0096(19) 0.0101(18)
C18B 0.048(3) 0.054(3) 0.065(3) 0.002(2) -0.002(2) 0.019(2)
C19B 0.037(3) 0.075(3) 0.104(4) 0.025(3) 0.014(3) 0.012(2)
C21B 0.0237(18) 0.0116(17) 0.0251(18) 0.0018(14) 0.0048(15) 0.0000(14)
C22B 0.0209(18) 0.0174(18) 0.0258(19) -0.0036(15) 0.0073(15) -0.0013(14)
C23B 0.0226(19) 0.031(2) 0.028(2) -0.0031(16) -0.0020(15) 0.0010(16)
C24B 0.032(2) 0.028(2) 0.0236(19) -0.0008(16) 0.0038(16) -0.0024(16)
C25B 0.0288(19) 0.0212(19) 0.0262(19) -0.0028(15) 0.0083(16) -0.0055(15)
C26B 0.0232(18) 0.0173(19) 0.028(2) -0.0012(15) 0.0001(15) -0.0005(14)
C27B 0.0276(19) 0.039(2) 0.029(2) -0.0058(17) 0.0084(16) -0.0008(17)
C28B 0.035(2) 0.050(3) 0.066(3) -0.006(2) 0.017(2) 0.005(2)
C29B 0.035(2) 0.046(3) 0.052(3) -0.010(2) 0.0194(19) -0.0076(19)
C31B 0.0209(18) 0.0186(19) 0.0208(17) -0.0033(15) 0.0012(14) -0.0006(15)
C32B 0.0192(18) 0.0215(19) 0.0268(19) -0.0041(16) 0.0017(15) 0.0014(15)
C33B 0.0218(19) 0.028(2) 0.029(2) 0.0026(17) 0.0041(15) -0.0020(16)
C34B 0.027(2) 0.0212(19) 0.0293(19) 0.0047(16) 0.0032(15) -0.0005(16)
C35B 0.0204(18) 0.0229(19) 0.0281(19) -0.0002(16) 0.0041(15) 0.0021(15)
C36B 0.0216(18) 0.0199(19) 0.0249(18) -0.0019(15) 0.0050(14) -0.0049(15)
C37B 0.0227(19) 0.029(2) 0.041(2) 0.0074(17) 0.0042(16) 0.0013(16)
C38B 0.036(2) 0.046(3) 0.076(3) -0.016(2) 0.010(2) 0.014(2)
C39B 0.023(2) 0.040(2) 0.072(3) 0.002(2) 0.0009(19) 0.0022(18)
C41B 0.0218(18) 0.026(2) 0.0191(18) 0.0002(15) -0.0026(14) 0.0012(15)
C42B 0.0264(19) 0.026(2) 0.0206(18) -0.0021(16) 0.0018(15) 0.0050(16)
C43B 0.034(2) 0.030(2) 0.033(2) -0.0080(17) 0.0021(17) 0.0026(17)
C44B 0.035(2) 0.033(2) 0.034(2) -0.0129(18) -0.0035(17) 0.0108(18)
C45B 0.029(2) 0.037(2) 0.0255(19) -0.0049(17) -0.0005(16) 0.0081(18)
C46B 0.0271(19) 0.032(2) 0.0254(19) 0.0000(17) -0.0002(15) 0.0016(16)
C47B 0.033(2) 0.048(3) 0.028(2) -0.0087(18) 0.0022(17) 0.0107(19)
C48B 0.038(2) 0.068(3) 0.049(3) -0.009(2) 0.018(2) -0.001(2)
C49B 0.033(2) 0.095(4) 0.045(3) -0.004(2) 0.0032(19) 0.023(2)
C51B 0.0246(19) 0.024(2) 0.0291(19) 0.0042(16) 0.0078(16) 0.0025(16)
C52B 0.029(2) 0.027(2) 0.032(2) 0.0030(17) 0.0054(16) 0.0008(17)
C53B 0.041(2) 0.036(2) 0.027(2) 0.0004(17) 0.0044(17) -0.0035(18)
C54B 0.060(3) 0.046(3) 0.027(2) 0.0012(19) 0.015(2) 0.002(2)
C55B 0.049(2) 0.042(2) 0.043(2) 0.000(2) 0.024(2) -0.008(2)
C56B 0.037(2) 0.033(2) 0.035(2) -0.0033(18) 0.0132(17) -0.0035(18)
C57B 0.081(3) 0.067(3) 0.073(3) -0.016(3) 0.050(3) -0.024(3)
C58B 0.054(3) 0.061(3) 0.060(3) 0.013(2) 0.013(2) -0.021(2)
C59B 0.069(3) 0.082(4) 0.111(4) 0.001(3) 0.045(3) -0.013(3)
C61B 0.031(2) 0.022(2) 0.028(2) 0.0066(16) 0.0115(16) 0.0062(16)
C62B 0.036(2) 0.031(2) 0.032(2) 0.0093(18) 0.0132(18) 0.0054(18)
C63B 0.044(2) 0.044(3) 0.046(2) 0.023(2) 0.0100(19) 0.013(2)
C64B 0.058(3) 0.038(3) 0.061(3) 0.026(2) 0.026(2) 0.012(2)
C65B 0.052(3) 0.029(2) 0.051(3) 0.014(2) 0.025(2) 0.006(2)
C66B 0.038(2) 0.032(2) 0.039(2) 0.0014(18) 0.0189(18) 0.0017(18)
C67B 0.075(3) 0.026(2) 0.076(3) 0.008(2) 0.035(3) -0.016(2)
C68B 0.271(10) 0.100(5) 0.156(6) -0.093(5) 0.148(7) -0.127(6)
C69B 0.071(4) 0.071(4) 0.189(7) -0.035(4) 0.035(4) -0.031(3)
C71B 0.036(2) 0.032(2) 0.058(3) -0.014(2) -0.0035(19) -0.0054(18)
C72B 0.030(2) 0.038(2) 0.055(3) -0.013(2) 0.0044(18) -0.0085(18)
C73B 0.0248(19) 0.044(2) 0.038(2) -0.0056(19) 0.0010(16) -0.0043(17)
C74B 0.0187(18) 0.042(2) 0.035(2) -0.0041(18) -0.0021(15) -0.0007(16)
C81B 0.0201(18) 0.031(2) 0.040(2) 0.0008(17) 0.0059(16) -0.0010(16)
C82B 0.0202(18) 0.028(2) 0.046(2) 0.0016(18) 0.0044(16) -0.0057(16)
C83B 0.0249(19) 0.026(2) 0.051(2) -0.0053(18) -0.0033(17) -0.0066(16)
C84B 0.031(2) 0.027(2) 0.040(2) -0.0032(17) -0.0031(17) -0.0058(17)
C91B 0.036(2) 0.060(3) 0.038(2) -0.003(2) -0.0025(18) -0.011(2)
C92B 0.031(2) 0.075(3) 0.043(2) 0.002(2) -0.0078(19) -0.001(2)
C93B 0.030(2) 0.075(3) 0.051(3) 0.015(2) -0.0075(19) 0.001(2)
C94B 0.031(2) 0.071(3) 0.046(2) 0.021(2) -0.0032(19) 0.009(2)
O1C 0.0336(14) 0.0261(14) 0.0414(15) 0.0034(12) 0.0038(11) -0.0007(11)
O2C 0.0244(13) 0.0320(14) 0.0315(13) 0.0026(11) 0.0057(11) -0.0003(11)
O3C 0.0185(12) 0.0230(13) 0.0376(14) -0.0048(11) 0.0045(10) -0.0017(10)
O4C 0.0231(13) 0.0254(13) 0.0339(13) -0.0001(11) 0.0042(10) -0.0039(10)
O5C 0.0333(14) 0.0618(18) 0.0365(15) -0.0128(13) 0.0113(12) -0.0161(13)
O6C 0.0414(16) 0.087(2) 0.0378(16) -0.0127(16) 0.0082(13) 0.0347(17)
C1C 0.0244(18) 0.020(2) 0.031(2) -0.0042(16) 0.0029(15) 0.0037(15)
C2C 0.0169(17) 0.023(2) 0.0236(18) 0.0003(16) 0.0023(14) -0.0033(14)
C3C 0.0120(16) 0.0216(19) 0.0255(19) -0.0032(15) 0.0037(14) -0.0013(14)
C4C 0.0147(17) 0.024(2) 0.0263(19) -0.0025(16) 0.0036(14) -0.0010(14)
C5C 0.0165(17) 0.026(2) 0.0234(18) -0.0021(16) 0.0023(14) 0.0017(15)
C6C 0.0266(19) 0.023(2) 0.0242(19) -0.0069(16) 0.0002(15) 0.0025(15)
C11C 0.036(2) 0.019(2) 0.0254(19) -0.0052(16) -0.0047(16) 0.0034(16)
C12C 0.033(2) 0.027(2) 0.029(2) -0.0046(17) -0.0063(16) 0.0006(17)
C13C 0.046(2) 0.030(2) 0.034(2) 0.0055(18) -0.0006(18) 0.0006(19)
C14C 0.048(2) 0.029(2) 0.039(2) 0.0044(18) -0.0056(19) 0.0069(19)
C15C 0.036(2) 0.030(2) 0.039(2) -0.0022(18) -0.0084(18) 0.0091(18)
C16C 0.035(2) 0.028(2) 0.027(2) -0.0052(17) -0.0017(16) 0.0020(17)
C17C 0.044(2) 0.037(2) 0.048(3) -0.0006(19) -0.0047(19) 0.0142(19)
C18C 0.069(3) 0.057(3) 0.048(3) -0.008(2) -0.001(2) 0.030(2)
C19C 0.043(3) 0.065(3) 0.064(3) -0.008(2) 0.003(2) 0.012(2)
C21C 0.0234(18) 0.0143(18) 0.0261(19) 0.0012(15) 0.0014(15) 0.0012(14)
C22C 0.0259(19) 0.0181(19) 0.029(2) 0.0019(15) 0.0002(16) -0.0012(15)
C23C 0.032(2) 0.026(2) 0.027(2) -0.0013(16) 0.0066(16) 0.0005(16)
C24C 0.037(2) 0.038(2) 0.0207(19) -0.0042(17) -0.0028(17) -0.0005(18)
C25C 0.0276(19) 0.032(2) 0.028(2) -0.0012(17) -0.0023(16) -0.0031(16)
C26C 0.030(2) 0.025(2) 0.027(2) -0.0020(16) 0.0052(16) 0.0016(16)
C27C 0.033(2) 0.062(3) 0.031(2) -0.003(2) -0.0032(17) 0.000(2)
C28C 0.034(2) 0.058(3) 0.059(3) 0.014(2) -0.005(2) 0.012(2)
C29C 0.030(2) 0.062(3) 0.063(3) -0.007(2) -0.010(2) -0.004(2)
C31C 0.0208(18) 0.0224(19) 0.0201(17) 0.0020(15) 0.0027(14) 0.0003(15)
C32C 0.0190(18) 0.0205(19) 0.0210(18) 0.0012(15) 0.0052(14) 0.0015(15)
C33C 0.0240(19) 0.023(2) 0.0256(19) -0.0052(16) -0.0013(15) -0.0045(15)
C34C 0.0251(19) 0.0229(19) 0.0261(19) -0.0031(15) 0.0043(15) 0.0014(15)
C35C 0.0244(18) 0.0217(19) 0.0233(18) 0.0006(15) 0.0061(15) 0.0000(15)
C36C 0.0201(18) 0.024(2) 0.0230(18) -0.0006(15) 0.0035(14) -0.0016(15)
C37C 0.0215(18) 0.027(2) 0.031(2) -0.0035(16) 0.0069(15) -0.0009(15)
C38C 0.0219(19) 0.036(2) 0.054(2) -0.0041(19) 0.0116(17) -0.0017(17)
C39C 0.031(2) 0.052(3) 0.041(2) -0.001(2) 0.0025(17) 0.0126(19)
C41C 0.0227(18) 0.0200(19) 0.0204(17) -0.0029(15) 0.0052(14) 0.0042(15)
C42C 0.0242(19) 0.025(2) 0.0212(18) -0.0047(16) 0.0067(15) 0.0014(16)
C43C 0.031(2) 0.022(2) 0.0287(19) -0.0002(16) 0.0057(16) 0.0015(16)
C44C 0.043(2) 0.029(2) 0.0210(19) 0.0029(16) 0.0052(17) 0.0118(18)
C45C 0.0277(19) 0.035(2) 0.0188(18) -0.0045(16) 0.0038(15) 0.0086(17)
C46C 0.0247(19) 0.030(2) 0.0205(18) -0.0020(16) 0.0064(15) 0.0048(16)
C47C 0.033(2) 0.037(2) 0.033(2) 0.0012(18) -0.0041(17) 0.0114(17)
C48C 0.027(2) 0.060(3) 0.049(2) 0.000(2) -0.0015(18) 0.0108(19)
C49C 0.058(3) 0.079(3) 0.055(3) -0.032(3) -0.024(2) 0.019(2)
C51C 0.0228(18) 0.0221(19) 0.0294(19) -0.0026(16) 0.0009(15) 0.0094(15)
C52C 0.0253(19) 0.036(2) 0.031(2) -0.0087(17) 0.0054(16) -0.0025(17)
C53C 0.046(2) 0.042(2) 0.029(2) 0.0008(18) 0.0101(18) -0.0039(19)
C54C 0.043(2) 0.048(3) 0.022(2) -0.0042(18) -0.0012(18) -0.003(2)
C55C 0.034(2) 0.042(2) 0.025(2) -0.0089(18) -0.0037(17) -0.0001(18)
C56C 0.0251(19) 0.031(2) 0.029(2) -0.0038(16) 0.0005(16) 0.0003(16)
C57C 0.040(2) 0.061(3) 0.032(2) -0.013(2) -0.0003(18) -0.008(2)
C58C 0.041(3) 0.066(3) 0.073(3) -0.018(3) -0.009(2) -0.005(2)
C59C 0.044(3) 0.048(3) 0.117(4) -0.037(3) 0.009(3) -0.003(2)
C61C 0.047(2) 0.029(2) 0.030(2) -0.0068(18) -0.0105(18) 0.0113(19)
C62C 0.055(3) 0.045(3) 0.040(2) -0.004(2) -0.005(2) 0.021(2)
C63C 0.107(4) 0.082(4) 0.029(2) -0.022(3) -0.017(3) 0.052(3)
C64C 0.147(6) 0.031(3) 0.066(4) -0.010(3) -0.031(4) 0.029(3)
C65C 0.147(5) 0.040(3) 0.041(3) -0.008(2) -0.024(3) 0.004(3)
C66C 0.087(3) 0.023(2) 0.041(2) -0.006(2) -0.022(2) 0.004(2)
C67C 0.197(7) 0.022(3) 0.069(4) 0.003(2) -0.030(4) -0.032(4)
C68C 0.286(10) 0.055(4) 0.082(4) 0.018(3) -0.054(5) -0.033(5)
C69C 0.177(8) 0.098(6) 0.151(7) 0.015(5) -0.005(6) -0.071(6)
C71C 0.044(2) 0.040(2) 0.048(2) 0.015(2) 0.006(2) -0.006(2)
C72C 0.038(2) 0.042(3) 0.057(3) 0.012(2) 0.009(2) -0.0057(19)
C73C 0.033(2) 0.045(3) 0.038(2) 0.007(2) 0.0080(17) -0.0071(18)
C74C 0.026(2) 0.038(2) 0.040(2) 0.0023(18) 0.0137(17) -0.0011(17)
C81C 0.0174(18) 0.031(2) 0.042(2) -0.0071(18) -0.0014(16) -0.0010(16)
C82C 0.0185(18) 0.029(2) 0.050(2) -0.0027(18) 0.0074(16) -0.0084(16)
C83C 0.0229(19) 0.024(2) 0.056(3) 0.0031(18) 0.0078(17) -0.0078(16)
C84C 0.030(2) 0.030(2) 0.044(2) 0.0046(18) 0.0115(17) -0.0045(17)
C91C 0.045(3) 0.092(4) 0.042(2) -0.013(2) 0.021(2) -0.029(2)
C92C 0.039(3) 0.128(5) 0.054(3) -0.004(3) 0.019(2) -0.004(3)
C93C 0.028(3) 0.177(6) 0.075(4) -0.002(4) 0.019(3) 0.028(3)
C94C 0.067(4) 0.133(5) 0.054(3) 0.004(3) 0.015(3) 0.051(4)
N1S 0.059(3) 0.096(3) 0.067(3) 0.009(2) 0.003(2) 0.009(2)
C1S 0.041(3) 0.064(3) 0.042(3) 0.000(2) 0.008(2) 0.006(2)
C2S 0.035(2) 0.057(3) 0.045(2) -0.007(2) 0.0071(19) 0.002(2)
N2S 0.058(3) 0.113(4) 0.063(3) 0.023(2) 0.001(2) -0.022(2)
C3S 0.041(3) 0.057(3) 0.049(3) 0.010(2) 0.012(2) -0.006(2)
C4S 0.035(2) 0.040(3) 0.045(3) 0.011(2) 0.006(2) 0.001(2)
N3S 0.057(3) 0.147(5) 0.064(3) 0.027(3) 0.011(2) 0.002(3)
C5S 0.038(3) 0.064(4) 0.044(3) 0.002(3) 0.001(2) 0.001(2)
C6S 0.036(2) 0.069(3) 0.054(3) -0.006(2) 0.009(2) -0.004(2)
N4S 0.046(3) 0.108(4) 0.071(3) 0.019(3) 0.010(2) 0.019(2)
C7S 0.030(2) 0.070(3) 0.062(3) 0.030(3) 0.010(2) 0.009(2)
C8S 0.029(2) 0.036(2) 0.032(2) 0.0099(18) 0.0025(18) -0.0044(18)
C13S 0.036(2) 0.069(3) 0.054(3) -0.006(2) 0.009(2) -0.004(2)
N6S 0.060(4) 0.170(6) 0.084(4) -0.033(4) -0.009(3) 0.036(4)
C11S 0.044(3) 0.083(4) 0.067(4) -0.033(3) 0.009(3) 0.012(3)
C12S 0.017(2) 0.026(2) 0.034(2) -0.008(2) 0.0033(19) -0.0036(18)

loop_
_atom_type_symbol
_atom_type_description
_atom_type_scat_dispersion_real
_atom_type_scat_dispersion_imag
_atom_type_scat_source
C C 0.0033 0.0016 'International Tables Vol C Tables 4.2.6.8 and 6.1.1.4'
H H 0.0000 0.0000 'International Tables Vol C Tables 4.2.6.8 and 6.1.1.4'
N N 0.0061 0.0033 'International Tables Vol C Tables 4.2.6.8 and 6.1.1.4'
O O 0.0106 0.0060 'International Tables Vol C Tables 4.2.6.8 and 6.1.1.4'
Cl Cl 0.1484 0.1585 'International Tables Vol C Tables 4.2.6.8 and 6.1.1.4'

loop_
_geom_angle_atom_site_label_1
_geom_angle_atom_site_label_2
_geom_angle_atom_site_label_3
_geom_angle
C12A O1A C71A 117.7(2)
C22A O2A C74A 117.2(2)
C32A O3A C81A 117.5(2)
C42A O4A C84A 118.2(3)
C52A O5A C91A 118.0(2)
C62A O6A C94A 118.3(2)
C6A C1A C2A 119.8(3)
C6A C1A C11A 120.5(3)
C2A C1A C11A 119.6(3)
C3A C2A C1A 119.6(3)
C3A C2A C21A 119.1(3)
C1A C2A C21A 121.3(3)
C2A C3A C4A 120.8(3)
C2A C3A C31A 119.0(3)
C4A C3A C31A 120.1(3)
C5A C4A C3A 119.3(3)
C5A C4A C41A 122.6(3)
C3A C4A C41A 118.0(3)
C6A C5A C4A 120.0(3)
C6A C5A C51A 120.5(3)
C4A C5A C51A 119.4(3)
C1A C6A C5A 120.4(3)
C1A C6A C61A 118.6(3)
C5A C6A C61A 120.8(3)
C16A C11A C12A 118.5(3)
C16A C11A C1A 120.0(3)
C12A C11A C1A 121.4(3)
C13A C12A O1A 124.4(3)
C13A C12A C11A 119.9(3)
O1A C12A C11A 115.7(3)
C12A C13A C14A 119.9(3)
C12A C13A H13A 120.0
C14A C13A H13A 120.0
C15A C14A C13A 121.7(3)
C15A C14A H14A 119.1
C13A C14A H14A 119.1
C14A C15A C16A 117.5(3)
C14A C15A C17A 120.8(3)
C16A C15A C17A 121.7(3)
C15A C16A C11A 122.4(3)
C15A C16A H16A 118.8
C11A C16A H16A 118.8
C15A C17A C19A 111.5(3)
C15A C17A C18A 113.1(3)
C19A C17A C18A 110.4(3)
C15A C17A H17A 107.2
C19A C17A H17A 107.2
C18A C17A H17A 107.2
C17A C18A H18A 109.5
C17A C18A H18B 109.5
H18A C18A H18B 109.5
C17A C18A H18C 109.5
H18A C18A H18C 109.5
H18B C18A H18C 109.5
C17A C19A H19A 109.5
C17A C19A H19B 109.5
H19A C19A H19B 109.5
C17A C19A H19C 109.5
H19A C19A H19C 109.5
H19B C19A H19C 109.5
C26A C21A C22A 118.4(3)
C26A C21A C2A 118.6(3)
C22A C21A C2A 122.8(3)
O2A C22A C23A 123.9(3)
O2A C22A C21A 116.5(3)
C23A C22A C21A 119.6(3)
C24A C23A C22A 120.0(3)
C24A C23A H23A 120.0
C22A C23A H23A 120.0
C25A C24A C23A 122.3(3)
C25A C24A H24A 118.8
C23A C24A H24A 118.8
C24A C25A C26A 116.7(3)
C24A C25A C27A 121.8(3)
C26A C25A C27A 121.5(3)
C21A C26A C25A 122.8(3)
C21A C26A H26A 118.6
C25A C26A H26A 118.6
C28A C27A C29A 111.3(3)
C28A C27A C25A 111.6(3)
C29A C27A C25A 112.0(3)
C28A C27A H27A 107.2
C29A C27A H27A 107.2
C25A C27A H27A 107.2
C27A C28A H28A 109.5
C27A C28A H28B 109.5
H28A C28A H28B 109.5
C27A C28A H28C 109.5
H28A C28A H28C 109.5
H28B C28A H28C 109.5
C27A C29A H29A 109.5
C27A C29A H29B 109.5
H29A C29A H29B 109.5
C27A C29A H29C 109.5
H29A C29A H29C 109.5
H29B C29A H29C 109.5
C36A C31A C32A 118.6(3)
C36A C31A C3A 118.0(3)
C32A C31A C3A 123.4(3)
O3A C32A C33A 125.2(3)
O3A C32A C31A 115.4(3)
C33A C32A C31A 119.4(3)
C32A C33A C34A 120.2(3)
C32A C33A H33A 119.9
C34A C33A H33A 119.9
C35A C34A C33A 121.7(3)
C35A C34A H34A 119.1
C33A C34A H34A 119.1
C36A C35A C34A 116.7(3)
C36A C35A C37A 120.0(3)
C34A C35A C37A 123.4(3)
C35A C36A C31A 123.4(3)
C35A C36A H36A 118.3
C31A C36A H36A 118.3
C35A C37A C38A 111.4(3)
C35A C37A C39A 111.7(3)
C38A C37A C39A 109.3(3)
C35A C37A H37A 108.1
C38A C37A H37A 108.1
C39A C37A H37A 108.1
C37A C38A H38A 109.5
C37A C38A H38B 109.5
H38A C38A H38B 109.5
C37A C38A H38C 109.5
H38A C38A H38C 109.5
H38B C38A H38C 109.5
C37A C39A H39A 109.5
C37A C39A H39B 109.5
H39A C39A H39B 109.5
C37A C39A H39C 109.5
H39A C39A H39C 109.5
H39B C39A H39C 109.5
C42A C41A C46A 117.3(3)
C42A C41A C4A 122.6(3)
C46A C41A C4A 120.0(3)
O4A C42A C43A 124.6(3)
O4A C42A C41A 115.3(3)
C43A C42A C41A 120.0(3)
C44A C43A C42A 120.4(3)
C44A C43A H43A 119.8
C42A C43A H43A 119.8
C43A C44A C45A 121.5(3)
C43A C44A H44A 119.3
C45A C44A H44A 119.3
C46A C45A C44A 117.0(3)
C46A C45A C47A 120.5(3)
C44A C45A C47A 122.4(3)
C45A C46A C41A 123.8(3)
C45A C46A H46A 118.1
C41A C46A H46A 118.1
C48A C47A C45A 113.6(3)
C48A C47A C49A 110.6(3)
C45A C47A C49A 109.8(3)
C48A C47A H47A 107.5
C45A C47A H47A 107.5
C49A C47A H47A 107.5
C47A C48A H48A 109.5
C47A C48A H48B 109.5
H48A C48A H48B 109.5
C47A C48A H48C 109.5
H48A C48A H48C 109.5
H48B C48A H48C 109.5
C47A C49A H49A 109.5
C47A C49A H49B 109.5
H49A C49A H49B 109.5
C47A C49A H49C 109.5
H49A C49A H49C 109.5
H49B C49A H49C 109.5
C52A C51A C56A 118.5(3)
C52A C51A C5A 122.0(3)
C56A C51A C5A 119.5(3)
O5A C52A C53A 124.0(3)
O5A C52A C51A 116.2(3)
C53A C52A C51A 119.9(3)
C52A C53A C54A 119.8(3)
C52A C53A H53A 120.1
C54A C53A H53A 120.1
C55A C54A C53A 122.4(3)
C55A C54A H54A 118.8
C53A C54A H54A 118.8
C54A C55A C56A 116.3(3)
C54A C55A C57A 120.9(3)
C56A C55A C57A 122.8(3)
C55A C56A C51A 123.1(3)
C55A C56A H56A 118.4
C51A C56A H56A 118.4
C58A C57A C55A 113.6(3)
C58A C57A C59A 110.9(3)
C55A C57A C59A 110.5(3)
C58A C57A H57A 107.2
C55A C57A H57A 107.2
C59A C57A H57A 107.2
C57A C58A H58A 109.5
C57A C58A H58B 109.5
H58A C58A H58B 109.5
C57A C58A H58C 109.5
H58A C58A H58C 109.5
H58B C58A H58C 109.5
C57A C59A H59A 109.5
C57A C59A H59B 109.5
H59A C59A H59B 109.5
C57A C59A H59C 109.5
H59A C59A H59C 109.5
H59B C59A H59C 109.5
C66A C61A C62A 118.9(3)
C66A C61A C6A 119.7(3)
C62A C61A C6A 121.3(3)
O6A C62A C63A 124.0(3)
O6A C62A C61A 116.3(3)
C63A C62A C61A 119.7(3)
C64A C63A C62A 119.8(3)
C64A C63A H63A 120.1
C62A C63A H63A 120.1
C65A C64A C63A 121.7(3)
C65A C64A H64A 119.2
C63A C64A H64A 119.2
C64A C65A C66A 117.2(3)
C64A C65A C67A 121.0(3)
C66A C65A C67A 121.8(3)
C61A C66A C65A 122.5(3)
C61A C66A H66A 118.7
C65A C66A H66A 118.7
C69A C67A C65A 111.2(3)
C69A C67A C68A 110.5(3)
C65A C67A C68A 112.1(3)
C69A C67A H67A 107.6
C65A C67A H67A 107.6
C68A C67A H67A 107.6
C67A C68A H68A 109.5
C67A C68A H68B 109.5
H68A C68A H68B 109.5
C67A C68A H68C 109.5
H68A C68A H68C 109.5
H68B C68A H68C 109.5
C67A C69A H69A 109.5
C67A C69A H69B 109.5
H69A C69A H69B 109.5
C67A C69A H69C 109.5
H69A C69A H69C 109.5
H69B C69A H69C 109.5
O1A C71A C72A 114.1(3)
O1A C71A H71A 108.7
C72A C71A H71A 108.7
O1A C71A H71B 108.7
C72A C71A H71B 108.7
H71A C71A H71B 107.6
C71A C72A C73A 116.3(3)
C71A C72A H72A 108.2
C73A C72A H72A 108.2
C71A C72A H72B 108.2
C73A C72A H72B 108.2
H72A C72A H72B 107.4
C74A C73A C72A 115.2(3)
C74A C73A H73A 108.5
C72A C73A H73A 108.5
C74A C73A H73B 108.5
C72A C73A H73B 108.5
H73A C73A H73B 107.5
O2A C74A C73A 110.0(3)
O2A C74A H74A 109.7
C73A C74A H74A 109.7
O2A C74A H74B 109.7
C73A C74A H74B 109.7
H74A C74A H74B 108.2
O3A C81A C82A 110.2(3)
O3A C81A H81A 109.6
C82A C81A H81A 109.6
O3A C81A H81B 109.6
C82A C81A H81B 109.6
H81A C81A H81B 108.1
C81A C82A C83A 116.1(3)
C81A C82A H82A 108.3
C83A C82A H82A 108.3
C81A C82A H82B 108.3
C83A C82A H82B 108.3
H82A C82A H82B 107.4
C84A C83A C82A 117.2(3)
C84A C83A H83A 108.0
C82A C83A H83A 108.0
C84A C83A H83B 108.0
C82A C83A H83B 108.0
H83A C83A H83B 107.2
O4A C84A C83A 115.5(3)
O4A C84A H84A 108.4
C83A C84A H84A 108.4
O4A C84A H84B 108.4
C83A C84A H84B 108.4
H84A C84A H84B 107.5
O5A C91A C92A 109.5(3)
O5A C91A H91A 109.8
C92A C91A H91A 109.8
O5A C91A H91B 109.8
C92A C91A H91B 109.8
H91A C91A H91B 108.2
C91A C92A C93A 115.2(3)
C91A C92A H92A 108.5
C93A C92A H92A 108.5
C91A C92A H92B 108.5
C93A C92A H92B 108.5
H92A C92A H92B 107.5
C94A C93A C92A 115.2(3)
C94A C93A H93A 108.5
C92A C93A H93A 108.5
C94A C93A H93B 108.5
C92A C93A H93B 108.5
H93A C93A H93B 107.5
O6A C94A C93A 112.9(3)
O6A C94A H94A 109.0
C93A C94A H94A 109.0
O6A C94A H94B 109.0
C93A C94A H94B 109.0
H94A C94A H94B 107.8
C12B O1B C71B 116.8(2)
C22B O2B C74B 118.3(2)
C32B O3B C81B 118.9(2)
C42B O4B C84B 117.9(2)
C52B O5B C91B 117.8(3)
C62B O6B C94B 117.3(3)
C2B C1B C6B 119.7(3)
C2B C1B C11B 119.9(3)
C6B C1B C11B 120.4(3)
C1B C2B C3B 119.9(3)
C1B C2B C21B 121.4(3)
C3B C2B C21B 118.6(3)
C4B C3B C2B 120.3(3)
C4B C3B C31B 121.1(3)
C2B C3B C31B 118.6(3)
C3B C4B C5B 119.9(3)
C3B C4B C41B 119.2(3)
C5B C4B C41B 120.8(3)
C6B C5B C4B 119.5(3)
C6B C5B C51B 120.1(3)
C4B C5B C51B 120.3(3)
C5B C6B C1B 120.7(3)
C5B C6B C61B 120.3(3)
C1B C6B C61B 118.9(3)
C16B C11B C12B 118.3(3)
C16B C11B C1B 118.8(3)
C12B C11B C1B 122.9(3)
C13B C12B O1B 123.8(3)
C13B C12B C11B 120.1(3)
O1B C12B C11B 116.1(3)
C12B C13B C14B 120.0(3)
C12B C13B H13B 120.0
C14B C13B H13B 120.0
C15B C14B C13B 122.1(3)
C15B C14B H14B 119.0
C13B C14B H14B 119.0
C14B C15B C16B 116.9(3)
C14B C15B C17B 121.3(3)
C16B C15B C17B 121.8(3)
C11B C16B C15B 122.7(3)
C11B C16B H16B 118.7
C15B C16B H16B 118.7
C19B C17B C15B 111.3(3)
C19B C17B C18B 110.8(3)
C15B C17B C18B 112.6(3)
C19B C17B H17B 107.3
C15B C17B H17B 107.3
C18B C17B H17B 107.3
C17B C18B H18D 109.5
C17B C18B H18E 109.5
H18D C18B H18E 109.5
C17B C18B H18F 109.5
H18D C18B H18F 109.5
H18E C18B H18F 109.5
C17B C19B H19D 109.5
C17B C19B H19E 109.5
H19D C19B H19E 109.5
C17B C19B H19F 109.5
H19D C19B H19F 109.5
H19E C19B H19F 109.5
C26B C21B C22B 118.0(3)
C26B C21B C2B 120.9(3)
C22B C21B C2B 121.1(3)
C23B C22B O2B 124.7(3)
C23B C22B C21B 120.1(3)
O2B C22B C21B 115.3(3)
C22B C23B C24B 120.2(3)
C22B C23B H23B 119.9
C24B C23B H23B 119.9
C23B C24B C25B 121.6(3)
C23B C24B H24B 119.2
C25B C24B H24B 119.2
C26B C25B C24B 117.0(3)
C26B C25B C27B 121.5(3)
C24B C25B C27B 121.5(3)
C25B C26B C21B 122.9(3)
C25B C26B H26B 118.6
C21B C26B H26B 118.6
C25B C27B C29B 112.6(3)
C25B C27B C28B 111.0(3)
C29B C27B C28B 110.8(3)
C25B C27B H27B 107.4
C29B C27B H27B 107.4
C28B C27B H27B 107.4
C27B C28B H28D 109.5
C27B C28B H28E 109.5
H28D C28B H28E 109.5
C27B C28B H28F 109.5
H28D C28B H28F 109.5
H28E C28B H28F 109.5
C27B C29B H29D 109.5
C27B C29B H29E 109.5
H29D C29B H29E 109.5
C27B C29B H29F 109.5
H29D C29B H29F 109.5
H29E C29B H29F 109.5
C36B C31B C32B 118.9(3)
C36B C31B C3B 120.4(3)
C32B C31B C3B 120.6(3)
O3B C32B C33B 124.4(3)
O3B C32B C31B 115.5(3)
C33B C32B C31B 120.1(3)
C34B C33B C32B 119.7(3)
C34B C33B H33B 120.2
C32B C33B H33B 120.2
C33B C34B C35B 122.1(3)
C33B C34B H34B 118.9
C35B C34B H34B 118.9
C34B C35B C36B 116.9(3)
C34B C35B C37B 121.2(3)
C36B C35B C37B 121.8(3)
C31B C36B C35B 122.1(3)
C31B C36B H36B 118.9
C35B C36B H36B 118.9
C35B C37B C38B 110.3(3)
C35B C37B C39B 113.5(3)
C38B C37B C39B 110.3(3)
C35B C37B H37B 107.5
C38B C37B H37B 107.5
C39B C37B H37B 107.5
C37B C38B H38D 109.5
C37B C38B H38E 109.5
H38D C38B H38E 109.5
C37B C38B H38F 109.5
H38D C38B H38F 109.5
H38E C38B H38F 109.5
C37B C39B H39D 109.5
C37B C39B H39E 109.5
H39D C39B H39E 109.5
C37B C39B H39F 109.5
H39D C39B H39F 109.5
H39E C39B H39F 109.5
C46B C41B C42B 118.4(3)
C46B C41B C4B 118.9(3)
C42B C41B C4B 122.7(3)
O4B C42B C43B 124.3(3)
O4B C42B C41B 116.2(3)
C43B C42B C41B 119.5(3)
C42B C43B C44B 120.1(3)
C42B C43B H43B 119.9
C44B C43B H43B 119.9
C43B C44B C45B 122.5(3)
C43B C44B H44B 118.8
C45B C44B H44B 118.8
C44B C45B C46B 116.3(3)
C44B C45B C47B 121.0(3)
C46B C45B C47B 122.7(3)
C45B C46B C41B 123.2(3)
C45B C46B H46B 118.4
C41B C46B H46B 118.4
C48B C47B C45B 113.6(3)
C48B C47B C49B 110.3(3)
C45B C47B C49B 110.8(3)
C48B C47B H47B 107.3
C45B C47B H47B 107.3
C49B C47B H47B 107.3
C47B C48B H48D 109.5
C47B C48B H48E 109.5
H48D C48B H48E 109.5
C47B C48B H48F 109.5
H48D C48B H48F 109.5
H48E C48B H48F 109.5
C47B C49B H49D 109.5
C47B C49B H49E 109.5
H49D C49B H49E 109.5
C47B C49B H49F 109.5
H49D C49B H49F 109.5
H49E C49B H49F 109.5
C56B C51B C52B 118.0(3)
C56B C51B C5B 120.8(3)
C52B C51B C5B 121.2(3)
O5B C52B C53B 124.2(3)
O5B C52B C51B 115.6(3)
C53B C52B C51B 120.2(3)
C54B C53B C52B 119.6(3)
C54B C53B H53B 120.2
C52B C53B H53B 120.2
C53B C54B C55B 122.4(3)
C53B C54B H54B 118.8
C55B C54B H54B 118.8
C54B C55B C56B 116.8(3)
C54B C55B C57B 119.5(4)
C56B C55B C57B 123.7(4)
C51B C56B C55B 122.7(3)
C51B C56B H56B 118.6
C55B C56B H56B 118.6
C59B C57B C58B 115.3(4)
C59B C57B C55B 112.5(4)
C58B C57B C55B 114.3(3)
C59B C57B H57B 104.4
C58B C57B H57B 104.4
C55B C57B H57B 104.4
C57B C58B H58D 109.5
C57B C58B H58E 109.5
H58D C58B H58E 109.5
C57B C58B H58F 109.5
H58D C58B H58F 109.5
H58E C58B H58F 109.5
C57B C59B H59D 109.5
C57B C59B H59E 109.5
H59D C59B H59E 109.5
C57B C59B H59F 109.5
H59D C59B H59F 109.5
H59E C59B H59F 109.5
C62B C61B C66B 118.4(3)
C62B C61B C6B 122.5(3)
C66B C61B C6B 119.0(3)
O6B C62B C63B 123.9(3)
O6B C62B C61B 116.3(3)
C63B C62B C61B 119.8(3)
C64B C63B C62B 119.8(4)
C64B C63B H63B 120.1
C62B C63B H63B 120.1
C65B C64B C63B 122.2(4)
C65B C64B H64B 118.9
C63B C64B H64B 118.9
C64B C65B C66B 116.4(4)
C64B C65B C67B 122.1(4)
C66B C65B C67B 121.5(4)
C65B C66B C61B 123.3(4)
C65B C66B H66B 118.4
C61B C66B H66B 118.4
C69B C67B C68B 111.2(5)
C69B C67B C65B 112.5(4)
C68B C67B C65B 111.8(3)
C69B C67B H67B 107.0
C68B C67B H67B 107.0
C65B C67B H67B 107.0
C67B C68B H68D 109.5
C67B C68B H68E 109.5
H68D C68B H68E 109.5
C67B C68B H68F 109.5
H68D C68B H68F 109.5
H68E C68B H68F 109.5
C67B C69B H69D 109.5
C67B C69B H69E 109.5
H69D C69B H69E 109.5
C67B C69B H69F 109.5
H69D C69B H69F 109.5
H69E C69B H69F 109.5
O1B C71B C72B 111.0(3)
O1B C71B H71C 109.4
C72B C71B H71C 109.4
O1B C71B H71D 109.4
C72B C71B H71D 109.4
H71C C71B H71D 108.0
C71B C72B C73B 116.5(3)
C71B C72B H72C 108.2
C73B C72B H72C 108.2
C71B C72B H72D 108.2
C73B C72B H72D 108.2
H72C C72B H72D 107.3
C74B C73B C72B 115.8(3)
C74B C73B H73C 108.3
C72B C73B H73C 108.3
C74B C73B H73D 108.3
C72B C73B H73D 108.3
H73C C73B H73D 107.4
O2B C74B C73B 113.6(3)
O2B C74B H74C 108.9
C73B C74B H74C 108.9
O2B C74B H74D 108.9
C73B C74B H74D 108.9
H74C C74B H74D 107.7
O3B C81B C82B 113.9(3)
O3B C81B H81C 108.8
C82B C81B H81C 108.8
O3B C81B H81D 108.8
C82B C81B H81D 108.8
H81C C81B H81D 107.7
C81B C82B C83B 115.5(3)
C81B C82B H82C 108.4
C83B C82B H82C 108.4
C81B C82B H82D 108.4
C83B C82B H82D 108.4
H82C C82B H82D 107.5
C84B C83B C82B 116.7(3)
C84B C83B H83C 108.1
C82B C83B H83C 108.1
C84B C83B H83D 108.1
C82B C83B H83D 108.1
H83C C83B H83D 107.3
O4B C84B C83B 110.2(3)
O4B C84B H84C 109.6
C83B C84B H84C 109.6
O4B C84B H84D 109.6
C83B C84B H84D 109.6
H84C C84B H84D 108.1
O5B C91B C92B 115.3(3)
O5B C91B H91C 108.4
C92B C91B H91C 108.4
O5B C91B H91D 108.4
C92B C91B H91D 108.4
H91C C91B H91D 107.5
C91B C92B C93B 117.5(3)
C91B C92B H92C 107.9
C93B C92B H92C 107.9
C91B C92B H92D 107.9
C93B C92B H92D 107.9
H92C C92B H92D 107.2
C94B C93B C92B 118.0(3)
C94B C93B H93C 107.8
C92B C93B H93C 107.8
C94B C93B H93D 107.8
C92B C93B H93D 107.8
H93C C93B H93D 107.1
O6B C94B C93B 110.3(3)
O6B C94B H94C 109.6
C93B C94B H94C 109.6
O6B C94B H94D 109.6
C93B C94B H94D 109.6
H94C C94B H94D 108.1
C12C O1C C71C 117.7(3)
C22C O2C C74C 118.2(2)
C32C O3C C81C 118.9(2)
C42C O4C C84C 117.5(2)
C52C O5C C91C 117.8(3)
C62C O6C C94C 117.8(4)
C6C C1C C2C 119.6(3)
C6C C1C C11C 119.3(3)
C2C C1C C11C 121.0(3)
C3C C2C C1C 120.0(3)
C3C C2C C21C 119.9(3)
C1C C2C C21C 120.0(3)
C4C C3C C2C 120.0(3)
C4C C3C C31C 120.4(3)
C2C C3C C31C 119.6(3)
C5C C4C C3C 119.8(3)
C5C C4C C41C 120.3(3)
C3C C4C C41C 119.8(3)
C6C C5C C4C 120.2(3)
C6C C5C C51C 119.2(3)
C4C C5C C51C 120.6(3)
C5C C6C C1C 120.3(3)
C5C C6C C61C 120.4(3)
C1C C6C C61C 119.2(3)
C16C C11C C12C 118.4(3)
C16C C11C C1C 119.1(3)
C12C C11C C1C 122.5(3)
O1C C12C C13C 123.9(3)
O1C C12C C11C 116.3(3)
C13C C12C C11C 119.8(3)
C12C C13C C14C 119.9(3)
C12C C13C H13C 120.1
C14C C13C H13C 120.1
C15C C14C C13C 122.5(3)
C15C C14C H14C 118.7
C13C C14C H14C 118.7
C14C C15C C16C 116.3(3)
C14C C15C C17C 122.3(3)
C16C C15C C17C 121.4(3)
C11C C16C C15C 123.2(3)
C11C C16C H16C 118.4
C15C C16C H16C 118.4
C19C C17C C15C 111.4(3)
C19C C17C C18C 111.5(3)
C15C C17C C18C 112.6(3)
C19C C17C H17C 107.0
C15C C17C H17C 107.0
C18C C17C H17C 107.0
C17C C18C H18G 109.5
C17C C18C H18H 109.5
H18G C18C H18H 109.5
C17C C18C H18I 109.5
H18G C18C H18I 109.5
H18H C18C H18I 109.5
C17C C19C H19G 109.5
C17C C19C H19H 109.5
H19G C19C H19H 109.5
C17C C19C H19I 109.5
H19G C19C H19I 109.5
H19H C19C H19I 109.5
C26C C21C C22C 117.7(3)
C26C C21C C2C 120.5(3)
C22C C21C C2C 121.9(3)
C23C C22C O2C 125.1(3)
C23C C22C C21C 120.2(3)
O2C C22C C21C 114.7(3)
C22C C23C C24C 120.2(3)
C22C C23C H23C 119.9
C24C C23C H23C 119.9
C23C C24C C25C 121.5(3)
C23C C24C H24C 119.2
C25C C24C H24C 119.2
C24C C25C C26C 116.9(3)
C24C C25C C27C 121.5(3)
C26C C25C C27C 121.6(3)
C25C C26C C21C 123.3(3)
C25C C26C H26C 118.3
C21C C26C H26C 118.3
C25C C27C C29C 112.1(3)
C25C C27C C28C 111.3(3)
C29C C27C C28C 110.1(3)
C25C C27C H27C 107.7
C29C C27C H27C 107.7
C28C C27C H27C 107.7
C27C C28C H28G 109.5
C27C C28C H28H 109.5
H28G C28C H28H 109.5
C27C C28C H28I 109.5
H28G C28C H28I 109.5
H28H C28C H28I 109.5
C27C C29C H29G 109.5
C27C C29C H29H 109.5
H29G C29C H29H 109.5
C27C C29C H29I 109.5
H29G C29C H29I 109.5
H29H C29C H29I 109.5
C36C C31C C32C 119.0(3)
C36C C31C C3C 120.1(3)
C32C C31C C3C 120.8(3)
O3C C32C C33C 124.6(3)
O3C C32C C31C 115.3(3)
C33C C32C C31C 120.1(3)
C32C C33C C34C 119.6(3)
C32C C33C H33C 120.2
C34C C33C H33C 120.2
C35C C34C C33C 121.5(3)
C35C C34C H34C 119.2
C33C C34C H34C 119.2
C34C C35C C36C 117.2(3)
C34C C35C C37C 121.8(3)
C36C C35C C37C 121.0(3)
C31C C36C C35C 122.5(3)
C31C C36C H36C 118.7
C35C C36C H36C 118.7
C35C C37C C39C 111.1(3)
C35C C37C C38C 111.9(3)
C39C C37C C38C 111.7(3)
C35C C37C H37C 107.3
C39C C37C H37C 107.3
C38C C37C H37C 107.3
C37C C38C H38G 109.5
C37C C38C H38H 109.5
H38G C38C H38H 109.5
C37C C38C H38I 109.5
H38G C38C H38I 109.5
H38H C38C H38I 109.5
C37C C39C H39G 109.5
C37C C39C H39H 109.5
H39G C39C H39H 109.5
C37C C39C H39I 109.5
H39G C39C H39I 109.5
H39H C39C H39I 109.5
C46C C41C C42C 118.1(3)
C46C C41C C4C 119.5(3)
C42C C41C C4C 122.4(3)
O4C C42C C43C 123.7(3)
O4C C42C C41C 116.4(3)
C43C C42C C41C 120.0(3)
C42C C43C C44C 119.6(3)
C42C C43C H43C 120.2
C44C C43C H43C 120.2
C45C C44C C43C 122.6(3)
C45C C44C H44C 118.7
C43C C44C H44C 118.7
C44C C45C C46C 116.5(3)
C44C C45C C47C 121.5(3)
C46C C45C C47C 122.0(3)
C41C C46C C45C 123.2(3)
C41C C46C H46C 118.4
C45C C46C H46C 118.4
C45C C47C C48C 112.2(3)
C45C C47C C49C 111.8(3)
C48C C47C C49C 110.3(3)
C45C C47C H47C 107.4
C48C C47C H47C 107.4
C49C C47C H47C 107.4
C47C C48C H48G 109.5
C47C C48C H48H 109.5
H48G C48C H48H 109.5
C47C C48C H48I 109.5
H48G C48C H48I 109.5
H48H C48C H48I 109.5
C47C C49C H49G 109.5
C47C C49C H49H 109.5
H49G C49C H49H 109.5
C47C C49C H49I 109.5
H49G C49C H49I 109.5
H49H C49C H49I 109.5
C56C C51C C52C 117.5(3)
C56C C51C C5C 120.3(3)
C52C C51C C5C 122.1(3)
O5C C52C C53C 125.0(3)
O5C C52C C51C 114.7(3)
C53C C52C C51C 120.2(3)
C54C C53C C52C 120.6(3)
C54C C53C H53C 119.7
C52C C53C H53C 119.7
C53C C54C C55C 121.0(3)
C53C C54C H54C 119.5
C55C C54C H54C 119.5
C54C C55C C56C 117.5(3)
C54C C55C C57C 122.2(3)
C56C C55C C57C 120.3(3)
C51C C56C C55C 123.1(3)
C51C C56C H56C 118.4
C55C C56C H56C 118.4
C58C C57C C55C 111.0(3)
C58C C57C C59C 109.8(3)
C55C C57C C59C 111.9(3)
C58C C57C H57C 108.0
C55C C57C H57C 108.0
C59C C57C H57C 108.0
C57C C58C H58G 109.5
C57C C58C H58H 109.5
H58G C58C H58H 109.5
C57C C58C H58I 109.5
H58G C58C H58I 109.5
H58H C58C H58I 109.5
C57C C59C H59G 109.5
C57C C59C H59H 109.5
H59G C59C H59H 109.5
C57C C59C H59I 109.5
H59G C59C H59I 109.5
H59H C59C H59I 109.5
C62C C61C C66C 118.1(4)
C62C C61C C6C 122.3(4)
C66C C61C C6C 119.6(3)
C61C C62C O6C 115.6(4)
C61C C62C C63C 120.3(5)
O6C C62C C63C 124.0(4)
C64C C63C C62C 116.8(5)
C64C C63C H63C 121.6
C62C C63C H63C 121.6
C65C C64C C63C 124.8(5)
C65C C64C H64C 117.6
C63C C64C H64C 117.6
C64C C65C C66C 115.6(5)
C64C C65C C67C 122.0(5)
C66C C65C C67C 122.3(6)
C65C C66C C61C 124.3(5)
C65C C66C H66C 117.9
C61C C66C H66C 117.9
C68C C67C C65C 107.2(5)
C68C C67C C69C 110.1(6)
C65C C67C C69C 113.6(5)
C68C C67C H67C 108.6
C65C C67C H67C 108.6
C69C C67C H67C 108.6
C67C C68C H68G 109.5
C67C C68C H68H 109.5
H68G C68C H68H 109.5
C67C C68C H68I 109.5
H68G C68C H68I 109.5
H68H C68C H68I 109.5
C67C C69C H69G 109.5
C67C C69C H69H 109.5
H69G C69C H69H 109.5
C67C C69C H69I 109.5
H69G C69C H69I 109.5
H69H C69C H69I 109.5
O1C C71C C72C 110.5(3)
O1C C71C H71E 109.5
C72C C71C H71E 109.5
O1C C71C H71F 109.5
C72C C71C H71F 109.5
H71E C71C H71F 108.1
C71C C72C C73C 116.2(3)
C71C C72C H72E 108.2
C73C C72C H72E 108.2
C71C C72C H72F 108.2
C73C C72C H72F 108.2
H72E C72C H72F 107.4
C74C C73C C72C 116.1(3)
C74C C73C H73E 108.3
C72C C73C H73E 108.3
C74C C73C H73F 108.3
C72C C73C H73F 108.3
H73E C73C H73F 107.4
O2C C74C C73C 114.5(3)
O2C C74C H74E 108.6
C73C C74C H74E 108.6
O2C C74C H74F 108.6
C73C C74C H74F 108.6
H74E C74C H74F 107.6
O3C C81C C82C 114.1(3)
O3C C81C H81E 108.7
C82C C81C H81E 108.7
O3C C81C H81F 108.7
C82C C81C H81F 108.7
H81E C81C H81F 107.6
C81C C82C C83C 116.4(3)
C81C C82C H82E 108.2
C83C C82C H82E 108.2
C81C C82C H82F 108.2
C83C C82C H82F 108.2
H82E C82C H82F 107.3
C84C C83C C82C 115.5(3)
C84C C83C H83E 108.4
C82C C83C H83E 108.4
C84C C83C H83F 108.4
C82C C83C H83F 108.4
H83E C83C H83F 107.5
O4C C84C C83C 111.2(3)
O4C C84C H84E 109.4
C83C C84C H84E 109.4
O4C C84C H84F 109.4
C83C C84C H84F 109.4
H84E C84C H84F 108.0
O5C C91C C92C 114.9(4)
O5C C91C H91E 108.5
C92C C91C H91E 108.5
O5C C91C H91F 108.5
C92C C91C H91F 108.5
H91E C91C H91F 107.5
C91C C92C C93C 118.0(4)
C91C C92C H92E 107.8
C93C C92C H92E 107.8
C91C C92C H92F 107.8
C93C C92C H92F 107.8
H92E C92C H92F 107.1
C94C C93C C92C 117.6(4)
C94C C93C H93E 107.9
C92C C93C H93E 107.9
C94C C93C H93F 107.9
C92C C93C H93F 107.9
H93E C93C H93F 107.2
O6C C94C C93C 108.9(4)
O6C C94C H94E 109.9
C93C C94C H94E 109.9
O6C C94C H94F 109.9
C93C C94C H94F 109.9
H94E C94C H94F 108.3
N1S C1S C2S 178.6(5)
C1S C2S H2S1 109.5
C1S C2S H2S2 109.5
H2S1 C2S H2S2 109.5
C1S C2S H2S3 109.5
H2S1 C2S H2S3 109.5
H2S2 C2S H2S3 109.5
N2S C3S C4S 178.6(5)
C3S C4S H4SA 110(2)
C3S C4S H4SB 113(2)
H4SA C4S H4SB 105(3)
C3S C4S H4SC 109(3)
H4SA C4S H4SC 114(4)
H4SB C4S H4SC 105(3)
N3S C5S C6S 178.7(6)
C5S C6S H6S1 109.5
C5S C6S H6S2 109.5
H6S1 C6S H6S2 109.5
C5S C6S H6S3 109.5
H6S1 C6S H6S3 109.5
H6S2 C6S H6S3 109.5
N4S C7S C8S 177.7(5)
C7S C8S H8S1 109.5
C7S C8S H8S2 109.5
H8S1 C8S H8S2 109.5
C7S C8S H8S3 109.5
H8S1 C8S H8S3 109.5
H8S2 C8S H8S3 109.5
N5S C9S C10S 175.3(9)
C9S C10S H10A 109.5
C9S C10S H10B 109.5
H10A C10S H10B 109.5
C9S C10S H10C 109.5
H10A C10S H10C 109.5
H10B C10S H10C 109.5
N6S C11S C12S 176.6(6)
C11S C12S H12A 109.5
C11S C12S H12B 109.5
H12A C12S H12B 109.5
C11S C12S H12C 109.5
H12A C12S H12C 109.5
H12B C12S H12C 109.5

loop_
_geom_bond_atom_site_label_1
_geom_bond_atom_site_label_2
_geom_bond_distance
O1A C12A 1.382(4)
O1A C71A 1.431(4)
O2A C22A 1.373(4)
O2A C74A 1.431(4)
O3A C32A 1.377(4)
O3A C81A 1.438(4)
O4A C42A 1.381(4)
O4A C84A 1.433(4)
O5A C52A 1.372(4)
O5A C91A 1.433(4)
O6A C62A 1.374(4)
O6A C94A 1.432(4)
C1A C6A 1.403(4)
C1A C2A 1.408(4)
C1A C11A 1.492(4)
C2A C3A 1.401(4)
C2A C21A 1.497(4)
C3A C4A 1.409(4)
C3A C31A 1.488(4)
C4A C5A 1.407(4)
C4A C41A 1.495(4)
C5A C6A 1.404(4)
C5A C51A 1.500(4)
C6A C61A 1.498(4)
C11A C16A 1.389(4)
C11A C12A 1.399(4)
C12A C13A 1.381(4)
C13A C14A 1.385(4)
C13A H13A 0.9500
C14A C15A 1.383(4)
C14A H14A 0.9500
C15A C16A 1.385(4)
C15A C17A 1.511(5)
C16A H16A 0.9500
C17A C19A 1.514(5)
C17A C18A 1.521(5)
C17A H17A 1.0000
C18A H18A 0.9800
C18A H18B 0.9800
C18A H18C 0.9800
C19A H19A 0.9800
C19A H19B 0.9800
C19A H19C 0.9800
C21A C26A 1.388(4)
C21A C22A 1.403(4)
C22A C23A 1.390(5)
C23A C24A 1.384(5)
C23A H23A 0.9500
C24A C25A 1.380(5)
C24A H24A 0.9500
C25A C26A 1.402(5)
C25A C27A 1.518(5)
C26A H26A 0.9500
C27A C28A 1.516(5)
C27A C29A 1.517(5)
C27A H27A 1.0000
C28A H28A 0.9800
C28A H28B 0.9800
C28A H28C 0.9800
C29A H29A 0.9800
C29A H29B 0.9800
C29A H29C 0.9800
C31A C36A 1.384(4)
C31A C32A 1.400(4)
C32A C33A 1.379(4)
C33A C34A 1.393(5)
C33A H33A 0.9500
C34A C35A 1.386(5)
C34A H34A 0.9500
C35A C36A 1.381(4)
C35A C37A 1.509(5)
C36A H36A 0.9500
C37A C38A 1.526(5)
C37A C39A 1.529(5)
C37A H37A 1.0000
C38A H38A 0.9800
C38A H38B 0.9800
C38A H38C 0.9800
C39A H39A 0.9800
C39A H39B 0.9800
C39A H39C 0.9800
C41A C42A 1.396(4)
C41A C46A 1.398(4)
C42A C43A 1.385(4)
C43A C44A 1.382(5)
C43A H43A 0.9500
C44A C45A 1.385(4)
C44A H44A 0.9500
C45A C46A 1.377(4)
C45A C47A 1.527(5)
C46A H46A 0.9500
C47A C48A 1.523(5)
C47A C49A 1.529(5)
C47A H47A 1.0000
C48A H48A 0.9800
C48A H48B 0.9800
C48A H48C 0.9800
C49A H49A 0.9800
C49A H49B 0.9800
C49A H49C 0.9800
C51A C52A 1.396(4)
C51A C56A 1.396(4)
C52A C53A 1.390(4)
C53A C54A 1.390(5)
C53A H53A 0.9500
C54A C55A 1.389(4)
C54A H54A 0.9500
C55A C56A 1.395(4)
C55A C57A 1.514(4)
C56A H56A 0.9500
C57A C58A 1.511(5)
C57A C59A 1.518(5)
C57A H57A 1.0000
C58A H58A 0.9800
C58A H58B 0.9800
C58A H58C 0.9800
C59A H59A 0.9800
C59A H59B 0.9800
C59A H59C 0.9800
C61A C66A 1.381(4)
C61A C62A 1.395(4)
C62A C63A 1.394(4)
C63A C64A 1.387(4)
C63A H63A 0.9500
C64A C65A 1.386(4)
C64A H64A 0.9500
C65A C66A 1.399(4)
C65A C67A 1.523(4)
C66A H66A 0.9500
C67A C69A 1.523(5)
C67A C68A 1.527(5)
C67A H67A 1.0000
C68A H68A 0.9800
C68A H68B 0.9800
C68A H68C 0.9800
C69A H69A 0.9800
C69A H69B 0.9800
C69A H69C 0.9800
C71A C72A 1.508(5)
C71A H71A 0.9900
C71A H71B 0.9900
C72A C73A 1.528(5)
C72A H72A 0.9900
C72A H72B 0.9900
C73A C74A 1.521(5)
C73A H73A 0.9900
C73A H73B 0.9900
C74A H74A 0.9900
C74A H74B 0.9900
C81A C82A 1.510(5)
C81A H81A 0.9900
C81A H81B 0.9900
C82A C83A 1.531(5)
C82A H82A 0.9900
C82A H82B 0.9900
C83A C84A 1.521(5)
C83A H83A 0.9900
C83A H83B 0.9900
C84A H84A 0.9900
C84A H84B 0.9900
C91A C92A 1.509(4)
C91A H91A 0.9900
C91A H91B 0.9900
C92A C93A 1.533(5)
C92A H92A 0.9900
C92A H92B 0.9900
C93A C94A 1.514(5)
C93A H93A 0.9900
C93A H93B 0.9900
C94A H94A 0.9900
C94A H94B 0.9900
O1B C12B 1.385(4)
O1B C71B 1.428(4)
O2B C22B 1.378(3)
O2B C74B 1.431(4)
O3B C32B 1.377(3)
O3B C81B 1.432(4)
O4B C42B 1.374(4)
O4B C84B 1.432(4)
O5B C52B 1.373(4)
O5B C91B 1.440(4)
O6B C62B 1.378(4)
O6B C94B 1.436(4)
C1B C2B 1.398(4)
C1B C6B 1.410(4)
C1B C11B 1.494(4)
C2B C3B 1.409(4)
C2B C21B 1.494(4)
C3B C4B 1.404(4)
C3B C31B 1.497(4)
C4B C5B 1.410(4)
C4B C41B 1.494(4)
C5B C6B 1.399(4)
C5B C51B 1.496(4)
C6B C61B 1.504(4)
C11B C16B 1.391(4)
C11B C12B 1.398(4)
C12B C13B 1.379(4)
C13B C14B 1.385(5)
C13B H13B 0.9500
C14B C15B 1.381(5)
C14B H14B 0.9500
C15B C16B 1.396(4)
C15B C17B 1.514(5)
C16B H16B 0.9500
C17B C19B 1.513(5)
C17B C18B 1.519(5)
C17B H17B 1.0000
C18B H18D 0.9800
C18B H18E 0.9800
C18B H18F 0.9800
C19B H19D 0.9800
C19B H19E 0.9800
C19B H19F 0.9800
C21B C26B 1.392(4)
C21B C22B 1.405(4)
C22B C23B 1.377(4)
C23B C24B 1.388(4)
C23B H23B 0.9500
C24B C25B 1.391(4)
C24B H24B 0.9500
C25B C26B 1.391(4)
C25B C27B 1.512(4)
C26B H26B 0.9500
C27B C29B 1.529(5)
C27B C28B 1.536(5)
C27B H27B 1.0000
C28B H28D 0.9800
C28B H28E 0.9800
C28B H28F 0.9800
C29B H29D 0.9800
C29B H29E 0.9800
C29B H29F 0.9800
C31B C36B 1.386(4)
C31B C32B 1.391(4)
C32B C33B 1.380(4)
C33B C34B 1.379(4)
C33B H33B 0.9500
C34B C35B 1.387(4)
C34B H34B 0.9500
C35B C36B 1.396(4)
C35B C37B 1.511(4)
C36B H36B 0.9500
C37B C38B 1.523(5)
C37B C39B 1.529(5)
C37B H37B 1.0000
C38B H38D 0.9800
C38B H38E 0.9800
C38B H38F 0.9800
C39B H39D 0.9800
C39B H39E 0.9800
C39B H39F 0.9800
C41B C46B 1.395(4)
C41B C42B 1.402(4)
C42B C43B 1.381(4)
C43B C44B 1.385(5)
C43B H43B 0.9500
C44B C45B 1.386(5)
C44B H44B 0.9500
C45B C46B 1.388(4)
C45B C47B 1.520(5)
C46B H46B 0.9500
C47B C48B 1.519(5)
C47B C49B 1.526(5)
C47B H47B 1.0000
C48B H48D 0.9800
C48B H48E 0.9800
C48B H48F 0.9800
C49B H49D 0.9800
C49B H49E 0.9800
C49B H49F 0.9800
C51B C56B 1.382(4)
C51B C52B 1.400(5)
C52B C53B 1.391(5)
C53B C54B 1.369(5)
C53B H53B 0.9500
C54B C55B 1.383(5)
C54B H54B 0.9500
C55B C56B 1.401(5)
C55B C57B 1.515(5)
C56B H56B 0.9500
C57B C59B 1.478(6)
C57B C58B 1.498(6)
C57B H57B 1.0000
C58B H58D 0.9800
C58B H58E 0.9800
C58B H58F 0.9800
C59B H59D 0.9800
C59B H59E 0.9800
C59B H59F 0.9800
C61B C62B 1.389(5)
C61B C66B 1.389(5)
C62B C63B 1.385(5)
C63B C64B 1.385(5)
C63B H63B 0.9500
C64B C65B 1.381(5)
C64B H64B 0.9500
C65B C66B 1.387(5)
C65B C67B 1.519(5)
C66B H66B 0.9500
C67B C69B 1.481(6)
C67B C68B 1.487(6)
C67B H67B 1.0000
C68B H68D 0.9800
C68B H68E 0.9800
C68B H68F 0.9800
C69B H69D 0.9800
C69B H69E 0.9800
C69B H69F 0.9800
C71B C72B 1.512(5)
C71B H71C 0.9900
C71B H71D 0.9900
C72B C73B 1.527(5)
C72B H72C 0.9900
C72B H72D 0.9900
C73B C74B 1.516(5)
C73B H73C 0.9900
C73B H73D 0.9900
C74B H74C 0.9900
C74B H74D 0.9900
C81B C82B 1.513(4)
C81B H81C 0.9900
C81B H81D 0.9900
C82B C83B 1.533(5)
C82B H82C 0.9900
C82B H82D 0.9900
C83B C84B 1.508(5)
C83B H83C 0.9900
C83B H83D 0.9900
C84B H84C 0.9900
C84B H84D 0.9900
C91B C92B 1.513(5)
C91B H91C 0.9900
C91B H91D 0.9900
C92B C93B 1.518(6)
C92B H92C 0.9900
C92B H92D 0.9900
C93B C94B 1.513(5)
C93B H93C 0.9900
C93B H93D 0.9900
C94B H94C 0.9900
C94B H94D 0.9900
O1C C12C 1.377(4)
O1C C71C 1.431(4)
O2C C22C 1.386(4)
O2C C74C 1.430(4)
O3C C32C 1.377(3)
O3C C81C 1.425(4)
O4C C42C 1.380(4)
O4C C84C 1.427(4)
O5C C52C 1.377(4)
O5C C91C 1.434(4)
O6C C62C 1.377(5)
O6C C94C 1.411(5)
C1C C6C 1.399(4)
C1C C2C 1.406(4)
C1C C11C 1.494(4)
C2C C3C 1.404(4)
C2C C21C 1.492(4)
C3C C4C 1.403(4)
C3C C31C 1.499(4)
C4C C5C 1.399(4)
C4C C41C 1.501(4)
C5C C6C 1.397(4)
C5C C51C 1.501(4)
C6C C61C 1.498(5)
C11C C16C 1.382(4)
C11C C12C 1.406(5)
C12C C13C 1.384(5)
C13C C14C 1.386(5)
C13C H13C 0.9500
C14C C15C 1.383(5)
C14C H14C 0.9500
C15C C16C 1.402(5)
C15C C17C 1.516(5)
C16C H16C 0.9500
C17C C19C 1.504(5)
C17C C18C 1.521(5)
C17C H17C 1.0000
C18C H18G 0.9800
C18C H18H 0.9800
C18C H18I 0.9800
C19C H19G 0.9800
C19C H19H 0.9800
C19C H19I 0.9800
C21C C26C 1.388(4)
C21C C22C 1.401(4)
C22C C23C 1.374(4)
C23C C24C 1.386(4)
C23C H23C 0.9500
C24C C25C 1.387(4)
C24C H24C 0.9500
C25C C26C 1.388(4)
C25C C27C 1.517(5)
C26C H26C 0.9500
C27C C29C 1.530(5)
C27C C28C 1.534(5)
C27C H27C 1.0000
C28C H28G 0.9800
C28C H28H 0.9800
C28C H28I 0.9800
C29C H29G 0.9800
C29C H29H 0.9800
C29C H29I 0.9800
C31C C36C 1.378(4)
C31C C32C 1.396(4)
C32C C33C 1.378(4)
C33C C34C 1.402(4)
C33C H33C 0.9500
C34C C35C 1.384(4)
C34C H34C 0.9500
C35C C36C 1.396(4)
C35C C37C 1.515(4)
C36C H36C 0.9500
C37C C39C 1.525(5)
C37C C38C 1.528(4)
C37C H37C 1.0000
C38C H38G 0.9800
C38C H38H 0.9800
C38C H38I 0.9800
C39C H39G 0.9800
C39C H39H 0.9800
C39C H39I 0.9800
C41C C46C 1.386(4)
C41C C42C 1.402(4)
C42C C43C 1.383(4)
C43C C44C 1.387(5)
C43C H43C 0.9500
C44C C45C 1.376(5)
C44C H44C 0.9500
C45C C46C 1.394(4)
C45C C47C 1.516(4)
C46C H46C 0.9500
C47C C48C 1.519(5)
C47C C49C 1.521(5)
C47C H47C 1.0000
C48C H48G 0.9800
C48C H48H 0.9800
C48C H48I 0.9800
C49C H49G 0.9800
C49C H49H 0.9800
C49C H49I 0.9800
C51C C56C 1.388(4)
C51C C52C 1.401(4)
C52C C53C 1.382(5)
C53C C54C 1.379(5)
C53C H53C 0.9500
C54C C55C 1.385(5)
C54C H54C 0.9500
C55C C56C 1.392(4)
C55C C57C 1.513(5)
C56C H56C 0.9500
C57C C58C 1.504(5)
C57C C59C 1.522(6)
C57C H57C 1.0000
C58C H58G 0.9800
C58C H58H 0.9800
C58C H58I 0.9800
C59C H59G 0.9800
C59C H59H 0.9800
C59C H59I 0.9800
C61C C62C 1.369(5)
C61C C66C 1.393(5)
C62C C63C 1.427(6)
C63C C64C 1.393(7)
C63C H63C 0.9500
C64C C65C 1.354(7)
C64C H64C 0.9500
C65C C66C 1.377(6)
C65C C67C 1.546(8)
C66C H66C 0.9500
C67C C68C 1.538(7)
C67C C69C 1.548(9)
C67C H67C 1.0000
C68C H68G 0.9800
C68C H68H 0.9800
C68C H68I 0.9800
C69C H69G 0.9800
C69C H69H 0.9800
C69C H69I 0.9800
C71C C72C 1.503(5)
C71C H71E 0.9900
C71C H71F 0.9900
C72C C73C 1.538(5)
C72C H72E 0.9900
C72C H72F 0.9900
C73C C74C 1.519(5)
C73C H73E 0.9900
C73C H73F 0.9900
C74C H74E 0.9900
C74C H74F 0.9900
C81C C82C 1.507(5)
C81C H81E 0.9900
C81C H81F 0.9900
C82C C83C 1.535(5)
C82C H82E 0.9900
C82C H82F 0.9900
C83C C84C 1.507(5)
C83C H83E 0.9900
C83C H83F 0.9900
C84C H84E 0.9900
C84C H84F 0.9900
C91C C92C 1.525(6)
C91C H91E 0.9900
C91C H91F 0.9900
C92C C93C 1.572(7)
C92C H92E 0.9900
C92C H92F 0.9900
C93C C94C 1.496(7)
C93C H93E 0.9900
C93C H93F 0.9900
C94C H94E 0.9900
C94C H94F 0.9900
N1S C1S 1.155(5)
C1S C2S 1.429(5)
C2S H2S1 0.9800
C2S H2S2 0.9800
C2S H2S3 0.9800
N2S C3S 1.155(5)
C3S C4S 1.444(6)
C4S H4SA 0.94(4)
C4S H4SB 1.05(5)
C4S H4SC 0.97(5)
N3S C5S 1.135(5)
C5S C6S 1.436(6)
C6S H6S1 0.9800
C6S H6S2 0.9800
C6S H6S3 0.9800
N4S C7S 1.159(5)
C7S C8S 1.422(5)
C8S H8S1 0.9800
C8S H8S2 0.9800
C8S H8S3 0.9800
N5S C9S 1.169(8)
C9S C10S 1.394(7)
C10S H10A 0.9800
C10S H10B 0.9800
C10S H10C 0.9800
N6S C11S 1.164(6)
C11S C12S 1.422(6)
C12S H12A 0.9800
C12S H12B 0.9800
C12S H12C 0.9800

loop_
_geom_torsion_atom_site_label_1
_geom_torsion_atom_site_label_2
_geom_torsion_atom_site_label_3
_geom_torsion_atom_site_label_4
_geom_torsion
C6A C1A C2A C3A -1.2(4)
C11A C1A C2A C3A -179.3(3)
C6A C1A C2A C21A 176.9(3)
C11A C1A C2A C21A -1.2(4)
C1A C2A C3A C4A 1.3(4)
C21A C2A C3A C4A -176.9(3)
C1A C2A C3A C31A -173.1(3)
C21A C2A C3A C31A 8.7(4)
C2A C3A C4A C5A -0.3(4)
C31A C3A C4A C5A 174.1(3)
C2A C3A C4A C41A -176.7(3)
C31A C3A C4A C41A -2.3(4)
C3A C4A C5A C6A -0.8(4)
C41A C4A C5A C6A 175.4(3)
C3A C4A C5A C51A -177.0(3)
C41A C4A C5A C51A -0.8(4)
C2A C1A C6A C5A 0.1(4)
C11A C1A C6A C5A 178.2(3)
C2A C1A C6A C61A 176.2(3)
C11A C1A C6A C61A -5.7(4)
C4A C5A C6A C1A 0.9(4)
C51A C5A C6A C1A 177.0(3)
C4A C5A C6A C61A -175.0(3)
C51A C5A C6A C61A 1.1(4)
C6A C1A C11A C16A -106.7(3)
C2A C1A C11A C16A 71.4(4)
C6A C1A C11A C12A 73.9(4)
C2A C1A C11A C12A -108.0(3)
C71A O1A C12A C13A -11.3(4)
C71A O1A C12A C11A 168.7(3)
C16A C11A C12A C13A 2.8(5)
C1A C11A C12A C13A -177.8(3)
C16A C11A C12A O1A -177.3(3)
C1A C11A C12A O1A 2.2(4)
O1A C12A C13A C14A 178.0(3)
C11A C12A C13A C14A -2.0(5)
C12A C13A C14A C15A -0.5(5)
C13A C14A C15A C16A 2.1(5)
C13A C14A C15A C17A -176.7(3)
C14A C15A C16A C11A -1.3(5)
C17A C15A C16A C11A 177.5(3)
C12A C11A C16A C15A -1.1(5)
C1A C11A C16A C15A 179.5(3)
C14A C15A C17A C19A 122.7(4)
C16A C15A C17A C19A -56.1(4)
C14A C15A C17A C18A -112.1(4)
C16A C15A C17A C18A 69.1(4)
C3A C2A C21A C26A 63.3(4)
C1A C2A C21A C26A -114.8(3)
C3A C2A C21A C22A -112.6(3)
C1A C2A C21A C22A 69.2(4)
C74A O2A C22A C23A 1.0(4)
C74A O2A C22A C21A 179.2(3)
C26A C21A C22A O2A -177.7(3)
C2A C21A C22A O2A -1.8(4)
C26A C21A C22A C23A 0.5(5)
C2A C21A C22A C23A 176.5(3)
O2A C22A C23A C24A 177.3(3)
C21A C22A C23A C24A -0.8(5)
C22A C23A C24A C25A -0.1(5)
C23A C24A C25A C26A 1.3(5)
C23A C24A C25A C27A -177.7(3)
C22A C21A C26A C25A 0.7(5)
C2A C21A C26A C25A -175.4(3)
C24A C25A C26A C21A -1.6(5)
C27A C25A C26A C21A 177.4(3)
C24A C25A C27A C28A -108.9(4)
C26A C25A C27A C28A 72.2(4)
C24A C25A C27A C29A 125.4(4)
C26A C25A C27A C29A -53.5(5)
C2A C3A C31A C36A 64.2(4)
C4A C3A C31A C36A -110.3(3)
C2A C3A C31A C32A -114.5(3)
C4A C3A C31A C32A 71.1(4)
C81A O3A C32A C33A -1.2(5)
C81A O3A C32A C31A 178.2(3)
C36A C31A C32A O3A 179.4(3)
C3A C31A C32A O3A -1.9(4)
C36A C31A C32A C33A -1.1(5)
C3A C31A C32A C33A 177.5(3)
O3A C32A C33A C34A -180.0(3)
C31A C32A C33A C34A 0.6(5)
C32A C33A C34A C35A 0.6(5)
C33A C34A C35A C36A -1.2(5)
C33A C34A C35A C37A 177.1(3)
C34A C35A C36A C31A 0.7(5)
C37A C35A C36A C31A -177.7(3)
C32A C31A C36A C35A 0.5(5)
C3A C31A C36A C35A -178.3(3)
C36A C35A C37A C38A -58.2(4)
C34A C35A C37A C38A 123.6(4)
C36A C35A C37A C39A 64.4(4)
C34A C35A C37A C39A -113.8(4)
C5A C4A C41A C42A 75.5(4)
C3A C4A C41A C42A -108.3(3)
C5A C4A C41A C46A -108.5(3)
C3A C4A C41A C46A 67.8(4)
C84A O4A C42A C43A -11.7(5)
C84A O4A C42A C41A 167.4(3)
C46A C41A C42A O4A -176.6(3)
C4A C41A C42A O4A -0.4(4)
C46A C41A C42A C43A 2.5(5)
C4A C41A C42A C43A 178.7(3)
O4A C42A C43A C44A 176.6(3)
C41A C42A C43A C44A -2.4(5)
C42A C43A C44A C45A 0.4(5)
C43A C44A C45A C46A 1.5(5)
C43A C44A C45A C47A -174.5(3)
C44A C45A C46A C41A -1.3(5)
C47A C45A C46A C41A 174.7(3)
C42A C41A C46A C45A -0.6(5)
C4A C41A C46A C45A -176.9(3)
C46A C45A C47A C48A 131.7(3)
C44A C45A C47A C48A -52.4(4)
C46A C45A C47A C49A -103.8(4)
C44A C45A C47A C49A 72.1(4)
C6A C5A C51A C52A 65.6(4)
C4A C5A C51A C52A -118.3(3)
C6A C5A C51A C56A -115.8(3)
C4A C5A C51A C56A 60.3(4)
C91A O5A C52A C53A -11.3(4)
C91A O5A C52A C51A 169.3(3)
C56A C51A C52A O5A -179.8(3)
C5A C51A C52A O5A -1.2(4)
C56A C51A C52A C53A 0.8(5)
C5A C51A C52A C53A 179.4(3)
O5A C52A C53A C54A -179.3(3)
C51A C52A C53A C54A 0.1(5)
C52A C53A C54A C55A -0.6(5)
C53A C54A C55A C56A 0.2(5)
C53A C54A C55A C57A -179.3(3)
C54A C55A C56A C51A 0.7(5)
C57A C55A C56A C51A -179.8(3)
C52A C51A C56A C55A -1.2(5)
C5A C51A C56A C55A -179.9(3)
C54A C55A C57A C58A 150.1(3)
C56A C55A C57A C58A -29.3(5)
C54A C55A C57A C59A -84.5(4)
C56A C55A C57A C59A 96.0(4)
C1A C6A C61A C66A -107.6(3)
C5A C6A C61A C66A 68.4(4)
C1A C6A C61A C62A 70.7(4)
C5A C6A C61A C62A -113.3(3)
C94A O6A C62A C63A -17.0(4)
C94A O6A C62A C61A 163.7(3)
C66A C61A C62A O6A -177.3(3)
C6A C61A C62A O6A 4.4(4)
C66A C61A C62A C63A 3.4(5)
C6A C61A C62A C63A -174.9(3)
O6A C62A C63A C64A 178.5(3)
C61A C62A C63A C64A -2.2(5)
C62A C63A C64A C65A -0.9(5)
C63A C64A C65A C66A 2.6(5)
C63A C64A C65A C67A -177.5(3)
C62A C61A C66A C65A -1.6(5)
C6A C61A C66A C65A 176.7(3)
C64A C65A C66A C61A -1.3(5)
C67A C65A C66A C61A 178.7(3)
C64A C65A C67A C69A -98.9(4)
C66A C65A C67A C69A 81.0(4)
C64A C65A C67A C68A 136.9(3)
C66A C65A C67A C68A -43.2(4)
C12A O1A C71A C72A -68.8(4)
O1A C71A C72A C73A -60.2(4)
C71A C72A C73A C74A 100.5(4)
C22A O2A C74A C73A 174.3(3)
C72A C73A C74A O2A -77.3(4)
C32A O3A C81A C82A 172.1(3)
O3A C81A C82A C83A -77.3(4)
C81A C82A C83A C84A 99.2(4)
C42A O4A C84A C83A -66.4(4)
C82A C83A C84A O4A -58.2(4)
C52A O5A C91A C92A 174.0(3)
O5A C91A C92A C93A -72.8(4)
C91A C92A C93A C94A 105.7(3)
C62A O6A C94A C93A -69.3(4)
C92A C93A C94A O6A -62.4(4)
C6B C1B C2B C3B 1.4(4)
C11B C1B C2B C3B -176.2(3)
C6B C1B C2B C21B 179.4(3)
C11B C1B C2B C21B 1.8(4)
C1B C2B C3B C4B 0.1(4)
C21B C2B C3B C4B -178.0(3)
C1B C2B C3B C31B -177.7(3)
C21B C2B C3B C31B 4.2(4)
C2B C3B C4B C5B -1.2(4)
C31B C3B C4B C5B 176.5(3)
C2B C3B C4B C41B -176.9(3)
C31B C3B C4B C41B 0.8(4)
C3B C4B C5B C6B 0.9(4)
C41B C4B C5B C6B 176.5(3)
C3B C4B C5B C51B -176.3(3)
C41B C4B C5B C51B -0.7(4)
C4B C5B C6B C1B 0.6(4)
C51B C5B C6B C1B 177.8(3)
C4B C5B C6B C61B -176.7(3)
C51B C5B C6B C61B 0.4(4)
C2B C1B C6B C5B -1.8(4)
C11B C1B C6B C5B 175.8(3)
C2B C1B C6B C61B 175.6(3)
C11B C1B C6B C61B -6.8(4)
C2B C1B C11B C16B 115.9(3)
C6B C1B C11B C16B -61.7(4)
C2B C1B C11B C12B -65.6(4)
C6B C1B C11B C12B 116.8(3)
C71B O1B C12B C13B -2.1(5)
C71B O1B C12B C11B 179.8(3)
C16B C11B C12B C13B -0.4(5)
C1B C11B C12B C13B -178.9(3)
C16B C11B C12B O1B 177.8(3)
C1B C11B C12B O1B -0.7(4)
O1B C12B C13B C14B -176.9(3)
C11B C12B C13B C14B 1.2(5)
C12B C13B C14B C15B -0.7(5)
C13B C14B C15B C16B -0.6(5)
C13B C14B C15B C17B 179.7(3)
C12B C11B C16B C15B -0.9(5)
C1B C11B C16B C15B 177.6(3)
C14B C15B C16B C11B 1.4(5)
C17B C15B C16B C11B -178.9(3)
C14B C15B C17B C19B 99.8(4)
C16B C15B C17B C19B -79.9(4)
C14B C15B C17B C18B -135.2(4)
C16B C15B C17B C18B 45.2(5)
C1B C2B C21B C26B -70.0(4)
C3B C2B C21B C26B 108.0(3)
C1B C2B C21B C22B 111.3(3)
C3B C2B C21B C22B -70.7(4)
C74B O2B C22B C23B 13.7(4)
C74B O2B C22B C21B -167.3(3)
C26B C21B C22B C23B -5.2(4)
C2B C21B C22B C23B 173.4(3)
C26B C21B C22B O2B 175.7(3)
C2B C21B C22B O2B -5.7(4)
O2B C22B C23B C24B -177.0(3)
C21B C22B C23B C24B 4.0(5)
C22B C23B C24B C25B 0.6(5)
C23B C24B C25B C26B -3.8(5)
C23B C24B C25B C27B 175.7(3)
C24B C25B C26B C21B 2.4(5)
C27B C25B C26B C21B -177.0(3)
C22B C21B C26B C25B 2.0(5)
C2B C21B C26B C25B -176.7(3)
C26B C25B C27B C29B -63.2(4)
C24B C25B C27B C29B 117.4(4)
C26B C25B C27B C28B 61.6(4)
C24B C25B C27B C28B -117.8(3)
C4B C3B C31B C36B -70.7(4)
C2B C3B C31B C36B 107.1(3)
C4B C3B C31B C32B 111.5(3)
C2B C3B C31B C32B -70.8(4)
C81B O3B C32B C33B 14.6(4)
C81B O3B C32B C31B -166.5(3)
C36B C31B C32B O3B 176.9(3)
C3B C31B C32B O3B -5.2(4)
C36B C31B C32B C33B -4.2(5)
C3B C31B C32B C33B 173.7(3)
O3B C32B C33B C34B -178.4(3)
C31B C32B C33B C34B 2.8(5)
C32B C33B C34B C35B 0.6(5)
C33B C34B C35B C36B -2.5(5)
C33B C34B C35B C37B 174.9(3)
C32B C31B C36B C35B 2.2(5)
C3B C31B C36B C35B -175.7(3)
C34B C35B C36B C31B 1.0(5)
C37B C35B C36B C31B -176.3(3)
C34B C35B C37B C38B -103.0(4)
C36B C35B C37B C38B 74.3(4)
C34B C35B C37B C39B 132.8(3)
C36B C35B C37B C39B -50.0(4)
C3B C4B C41B C46B 111.9(3)
C5B C4B C41B C46B -63.8(4)
C3B C4B C41B C42B -65.3(4)
C5B C4B C41B C42B 119.1(3)
C84B O4B C42B C43B 8.7(4)
C84B O4B C42B C41B -172.1(3)
C46B C41B C42B O4B -179.7(3)
C4B C41B C42B O4B -2.6(4)
C46B C41B C42B C43B -0.5(4)
C4B C41B C42B C43B 176.6(3)
O4B C42B C43B C44B 178.8(3)
C41B C42B C43B C44B -0.3(5)
C42B C43B C44B C45B 1.2(5)
C43B C44B C45B C46B -1.2(5)
C43B C44B C45B C47B -179.9(3)
C44B C45B C46B C41B 0.3(5)
C47B C45B C46B C41B 179.0(3)
C42B C41B C46B C45B 0.5(5)
C4B C41B C46B C45B -176.7(3)
C44B C45B C47B C48B -157.4(3)
C46B C45B C47B C48B 23.9(5)
C44B C45B C47B C49B 77.7(4)
C46B C45B C47B C49B -101.0(4)
C6B C5B C51B C56B -64.0(4)
C4B C5B C51B C56B 113.1(4)
C6B C5B C51B C52B 114.6(3)
C4B C5B C51B C52B -68.2(4)
C91B O5B C52B C53B 16.9(5)
C91B O5B C52B C51B -162.3(3)
C56B C51B C52B O5B 174.7(3)
C5B C51B C52B O5B -4.0(4)
C56B C51B C52B C53B -4.5(5)
C5B C51B C52B C53B 176.8(3)
O5B C52B C53B C54B -174.6(3)
C51B C52B C53B C54B 4.6(5)
C52B C53B C54B C55B -0.1(6)
C53B C54B C55B C56B -4.0(6)
C53B C54B C55B C57B 172.7(4)
C52B C51B C56B C55B 0.1(5)
C5B C51B C56B C55B 178.9(3)
C54B C55B C56B C51B 4.0(5)
C57B C55B C56B C51B -172.6(4)
C54B C55B C57B C59B 67.7(6)
C56B C55B C57B C59B -115.7(5)
C54B C55B C57B C58B -158.3(4)
C56B C55B C57B C58B 18.3(6)
C5B C6B C61B C62B -64.0(4)
C1B C6B C61B C62B 118.6(3)
C5B C6B C61B C66B 118.5(3)
C1B C6B C61B C66B -58.8(4)
C94B O6B C62B C63B 3.2(5)
C94B O6B C62B C61B -175.4(3)
C66B C61B C62B O6B 177.4(3)
C6B C61B C62B O6B -0.1(5)
C66B C61B C62B C63B -1.3(5)
C6B C61B C62B C63B -178.8(3)
O6B C62B C63B C64B -177.1(3)
C61B C62B C63B C64B 1.5(5)
C62B C63B C64B C65B -0.4(6)
C63B C64B C65B C66B -0.8(6)
C63B C64B C65B C67B 176.8(4)
C64B C65B C66B C61B 1.0(5)
C67B C65B C66B C61B -176.6(3)
C62B C61B C66B C65B 0.1(5)
C6B C61B C66B C65B 177.7(3)
C64B C65B C67B C69B 117.0(5)
C66B C65B C67B C69B -65.5(5)
C64B C65B C67B C68B -117.1(5)
C66B C65B C67B C68B 60.3(6)
C12B O1B C71B C72B -176.9(3)
O1B C71B C72B C73B 79.2(4)
C71B C72B C73B C74B -97.4(4)
C22B O2B C74B C73B 66.6(4)
C72B C73B C74B O2B 59.2(4)
C32B O3B C81B C82B 68.4(4)
O3B C81B C82B C83B 60.8(4)
C81B C82B C83B C84B -100.0(4)
C42B O4B C84B C83B -172.8(3)
C82B C83B C84B O4B 74.2(4)
C52B O5B C91B C92B 62.8(4)
O5B C91B C92B C93B 59.2(5)
C91B C92B C93B C94B -98.5(4)
C62B O6B C94B C93B -176.7(3)
C92B C93B C94B O6B 75.6(4)
C6C C1C C2C C3C 0.3(4)
C11C C1C C2C C3C -176.5(3)
C6C C1C C2C C21C 178.5(3)
C11C C1C C2C C21C 1.7(4)
C1C C2C C3C C4C 1.3(4)
C21C C2C C3C C4C -176.9(3)
C1C C2C C3C C31C -177.5(3)
C21C C2C C3C C31C 4.3(4)
C2C C3C C4C C5C -2.0(4)
C31C C3C C4C C5C 176.8(3)
C2C C3C C4C C41C -178.5(3)
C31C C3C C4C C41C 0.3(4)
C3C C4C C5C C6C 0.9(4)
C41C C4C C5C C6C 177.5(3)
C3C C4C C5C C51C -176.8(3)
C41C C4C C5C C51C -0.2(4)
C4C C5C C6C C1C 0.7(5)
C51C C5C C6C C1C 178.5(3)
C4C C5C C6C C61C -177.0(3)
C51C C5C C6C C61C 0.8(5)
C2C C1C C6C C5C -1.3(5)
C11C C1C C6C C5C 175.6(3)
C2C C1C C6C C61C 176.4(3)
C11C C1C C6C C61C -6.7(5)
C6C C1C C11C C16C -61.5(4)
C2C C1C C11C C16C 115.3(3)
C6C C1C C11C C12C 115.0(4)
C2C C1C C11C C12C -68.2(4)
C71C O1C C12C C13C -0.2(5)
C71C O1C C12C C11C -177.9(3)
C16C C11C C12C O1C 178.3(3)
C1C C11C C12C O1C 1.8(4)
C16C C11C C12C C13C 0.5(5)
C1C C11C C12C C13C -176.1(3)
O1C C12C C13C C14C -176.6(3)
C11C C12C C13C C14C 1.0(5)
C12C C13C C14C C15C -1.4(5)
C13C C14C C15C C16C 0.1(5)
C13C C14C C15C C17C 178.8(3)
C12C C11C C16C C15C -1.8(5)
C1C C11C C16C C15C 174.9(3)
C14C C15C C16C C11C 1.5(5)
C17C C15C C16C C11C -177.2(3)
C14C C15C C17C C19C 106.1(4)
C16C C15C C17C C19C -75.3(4)
C14C C15C C17C C18C -127.9(4)
C16C C15C C17C C18C 50.7(5)
C3C C2C C21C C26C 108.7(3)
C1C C2C C21C C26C -69.5(4)
C3C C2C C21C C22C -72.0(4)
C1C C2C C21C C22C 109.8(3)
C74C O2C C22C C23C 13.5(4)
C74C O2C C22C C21C -167.1(3)
C26C C21C C22C C23C -4.3(5)
C2C C21C C22C C23C 176.5(3)
C26C C21C C22C O2C 176.4(3)
C2C C21C C22C O2C -2.9(4)
O2C C22C C23C C24C -177.1(3)
C21C C22C C23C C24C 3.6(5)
C22C C23C C24C C25C -0.2(5)
C23C C24C C25C C26C -2.4(5)
C23C C24C C25C C27C 175.2(3)
C24C C25C C26C C21C 1.6(5)
C27C C25C C26C C21C -175.9(3)
C22C C21C C26C C25C 1.6(5)
C2C C21C C26C C25C -179.1(3)
C24C C25C C27C C29C 115.5(4)
C26C C25C C27C C29C -67.1(4)
C24C C25C C27C C28C -120.7(4)
C26C C25C C27C C28C 56.8(4)
C4C C3C C31C C36C -71.4(4)
C2C C3C C31C C36C 107.4(3)
C4C C3C C31C C32C 109.6(3)
C2C C3C C31C C32C -71.6(4)
C81C O3C C32C C33C 12.1(4)
C81C O3C C32C C31C -168.1(3)
C36C C31C C32C O3C 178.1(3)
C3C C31C C32C O3C -2.8(4)
C36C C31C C32C C33C -2.0(4)
C3C C31C C32C C33C 177.1(3)
O3C C32C C33C C34C -179.0(3)
C31C C32C C33C C34C 1.1(5)
C32C C33C C34C C35C 0.5(5)
C33C C34C C35C C36C -1.2(5)
C33C C34C C35C C37C 177.6(3)
C32C C31C C36C C35C 1.3(5)
C3C C31C C36C C35C -177.8(3)
C34C C35C C36C C31C 0.3(5)
C37C C35C C36C C31C -178.5(3)
C34C C35C C37C C39C -108.4(3)
C36C C35C C37C C39C 70.4(4)
C34C C35C C37C C38C 126.0(3)
C36C C35C C37C C38C -55.3(4)
C5C C4C C41C C46C -65.1(4)
C3C C4C C41C C46C 111.5(3)
C5C C4C C41C C42C 115.0(3)
C3C C4C C41C C42C -68.5(4)
C84C O4C C42C C43C 4.2(4)
C84C O4C C42C C41C -175.3(3)
C46C C41C C42C O4C -178.7(3)
C4C C41C C42C O4C 1.2(4)
C46C C41C C42C C43C 1.8(4)
C4C C41C C42C C43C -178.3(3)
O4C C42C C43C C44C 179.6(3)
C41C C42C C43C C44C -0.9(5)
C42C C43C C44C C45C -0.3(5)
C43C C44C C45C C46C 0.6(5)
C43C C44C C45C C47C 179.5(3)
C42C C41C C46C C45C -1.5(5)
C4C C41C C46C C45C 178.6(3)
C44C C45C C46C C41C 0.3(5)
C47C C45C C46C C41C -178.6(3)
C44C C45C C47C C48C 110.0(4)
C46C C45C C47C C48C -71.1(4)
C44C C45C C47C C49C -125.4(4)
C46C C45C C47C C49C 53.5(4)
C6C C5C C51C C56C -63.8(4)
C4C C5C C51C C56C 114.0(3)
C6C C5C C51C C52C 112.9(4)
C4C C5C C51C C52C -69.3(4)
C91C O5C C52C C53C 15.3(5)
C91C O5C C52C C51C -164.9(3)
C56C C51C C52C O5C 177.6(3)
C5C C51C C52C O5C 0.8(4)
C56C C51C C52C C53C -2.6(5)
C5C C51C C52C C53C -179.4(3)
O5C C52C C53C C54C -177.2(3)
C51C C52C C53C C54C 3.0(5)
C52C C53C C54C C55C -0.6(6)
C53C C54C C55C C56C -2.0(5)
C53C C54C C55C C57C 176.8(3)
C52C C51C C56C C55C -0.1(5)
C5C C51C C56C C55C 176.7(3)
C54C C55C C56C C51C 2.4(5)
C57C C55C C56C C51C -176.4(3)
C54C C55C C57C C58C 118.1(4)
C56C C55C C57C C58C -63.1(5)
C54C C55C C57C C59C -118.8(4)
C56C C55C C57C C59C 60.0(5)
C5C C6C C61C C62C -65.3(5)
C1C C6C C61C C62C 116.9(4)
C5C C6C C61C C66C 116.9(4)
C1C C6C C61C C66C -60.8(4)
C66C C61C C62C O6C 177.4(3)
C6C C61C C62C O6C -0.4(5)
C66C C61C C62C C63C -1.4(5)
C6C C61C C62C C63C -179.2(3)
C94C O6C C62C C61C -173.5(3)
C94C O6C C62C C63C 5.2(5)
C61C C62C C63C C64C 2.0(6)
O6C C62C C63C C64C -176.7(4)
C62C C63C C64C C65C -1.3(7)
C63C C64C C65C C66C 0.0(8)
C63C C64C C65C C67C 178.4(5)
C64C C65C C66C C61C 0.7(7)
C67C C65C C66C C61C -177.6(4)
C62C C61C C66C C65C 0.0(6)
C6C C61C C66C C65C 177.9(4)
C64C C65C C67C C68C -98.2(6)
C66C C65C C67C C68C 80.1(7)
C64C C65C C67C C69C 140.0(6)
C66C C65C C67C C69C -41.8(7)
C12C O1C C71C C72C -176.2(3)
O1C C71C C72C C73C 77.0(4)
C71C C72C C73C C74C -99.4(4)
C22C O2C C74C C73C 66.8(4)
C72C C73C C74C O2C 59.8(4)
C32C O3C C81C C82C 68.8(4)
O3C C81C C82C C83C 61.6(4)
C81C C82C C83C C84C -98.9(4)
C42C O4C C84C C83C -173.1(3)
C82C C83C C84C O4C 73.4(4)
C52C O5C C91C C92C 65.7(5)
O5C C91C C92C C93C 52.9(5)
C91C C92C C93C C94C -98.9(5)
C62C O6C C94C C93C -177.8(4)
C92C C93C C94C O6C 79.8(5)
